data_7005791
loop_
_publ_author_name
'Guo, Huadong'
'Zhou, Hui'
'Yao, Yingming'
'Zhang, Yong'
'Shen, Qi'

_publ_section_title
;
 Synthesis and structural characterization of novel mixed-valent
 samarium and divalent ytterbium and europium complexes supported by
 amine bis(phenolate) ligands.
;
_journal_issue 32
_journal_name_full 'Dalton transactions (Cambridge, England : 2003)'
_journal_page_first 3555
_journal_page_last 3561
_journal_paper_doi 10.1039/b705353c
_journal_year 2007
_chemical_formula_moiety 'C136 H212 N4 O8 Sm3, C4 H8 O, 1.5(C7 H8)'
_chemical_formula_sum 'C150.5 H232 N4 O9 Sm3'
_chemical_formula_weight 2692.45
_chemical_name_systematic
;
?
;
_space_group_IT_number 2
_symmetry_cell_setting triclinic
_symmetry_Int_Tables_number 2
_symmetry_space_group_name_Hall '-P 1'
_symmetry_space_group_name_H-M 'P -1'
_atom_sites_solution_hydrogens geom
_atom_sites_solution_primary direct
_atom_sites_solution_secondary difmap
_audit_creation_method SHELXL-97
_cell_angle_alpha 108.104(9)
_cell_angle_beta 95.546(10)
_cell_angle_gamma 104.692(13)
_cell_formula_units_Z 2
_cell_length_a 14.9171(4)
_cell_length_b 20.2284(3)
_cell_length_c 30.2896(6)
_cell_measurement_reflns_used 14923
_cell_measurement_temperature 293(2)
_cell_measurement_theta_max 27.5
_cell_measurement_theta_min 3.0
_cell_volume 8248.9(9)
_computing_cell_refinement CrystalClear
_computing_data_collection CrystalClear
_computing_data_reduction CrystalStructure
_computing_structure_refinement 'SHELXL-97 (Sheldrick, 1997)'
_computing_structure_solution 'SHELXS-97 (Sheldrick, 1990)'
_diffrn_ambient_temperature 293(2)
_diffrn_detector_area_resol_mean 7.31
_diffrn_measured_fraction_theta_full 0.983
_diffrn_measured_fraction_theta_max 0.983
_diffrn_measurement_device_type 'Rigaku Mercury'
_diffrn_measurement_method \w
_diffrn_radiation_monochromator graphite
_diffrn_radiation_source 'fine-focus sealed tube'
_diffrn_radiation_type MoK\a
_diffrn_radiation_wavelength 0.71070
_diffrn_reflns_av_R_equivalents 0.0450
_diffrn_reflns_av_sigmaI/netI 0.0540
_diffrn_reflns_limit_h_max 18
_diffrn_reflns_limit_h_min -18
_diffrn_reflns_limit_k_max 26
_diffrn_reflns_limit_k_min -26
_diffrn_reflns_limit_l_max 39
_diffrn_reflns_limit_l_min -39
_diffrn_reflns_number 83648
_diffrn_reflns_theta_full 27.48
_diffrn_reflns_theta_max 27.48
_diffrn_reflns_theta_min 3.01
_exptl_absorpt_coefficient_mu 1.102
_exptl_absorpt_correction_T_max 0.8791
_exptl_absorpt_correction_T_min 0.4727
_exptl_absorpt_correction_type multi-scan
_exptl_absorpt_process_details 'Jacobson, R. (1998) Private communication'
_exptl_crystal_colour dark-Red
_exptl_crystal_density_diffrn 1.084
_exptl_crystal_density_method 'not measured'
_exptl_crystal_description block
_exptl_crystal_F_000 2842
_exptl_crystal_size_max 0.80
_exptl_crystal_size_mid 0.30
_exptl_crystal_size_min 0.12
_refine_diff_density_max 2.363
_refine_diff_density_min -0.864
_refine_diff_density_rms 0.110
_refine_ls_extinction_method none
_refine_ls_goodness_of_fit_ref 1.142
_refine_ls_hydrogen_treatment mixed
_refine_ls_matrix_type full
_refine_ls_number_parameters 1483
_refine_ls_number_reflns 37232
_refine_ls_number_restraints 77
_refine_ls_restrained_S_all 1.143
_refine_ls_R_factor_all 0.1184
_refine_ls_R_factor_gt 0.0904
_refine_ls_shift/su_max 0.002
_refine_ls_shift/su_mean 0.000
_refine_ls_structure_factor_coef Fsqd
_refine_ls_weighting_details 'calc w=1/[\s^2^(Fo^2^)+(0.0917P)^2^+26.7677P] where P=(Fo^2^+2Fc^2^)/3'
_refine_ls_weighting_scheme calc
_refine_ls_wR_factor_gt 0.2139
_refine_ls_wR_factor_ref 0.2294
_reflns_number_gt 28501
_reflns_number_total 37232
_reflns_threshold_expression >2sigma(I)
_cod_data_source_file b705353c.txt
_cod_data_source_block complex2
_cod_original_cell_volume 8248.9(3)
_cod_original_sg_symbol_Hall '-p 1'
_cod_original_sg_symbol_H-M 'p -1'
_cod_original_formula_sum 'C150.50 H232 N4 O9 Sm3'
_cod_database_code 7005791

loop_
_symmetry_equiv_pos_as_xyz
'x, y, z'
'-x, -y, -z'

loop_
_atom_site_label
_atom_site_type_symbol
_atom_site_fract_x
_atom_site_fract_y
_atom_site_fract_z
_atom_site_U_iso_or_equiv
_atom_site_adp_type
_atom_site_occupancy
_atom_site_symmetry_multiplicity
_atom_site_calc_flag
_atom_site_refinement_flags
_atom_site_disorder_assembly
_atom_site_disorder_group
Sm1 Sm 0.93317(3) 0.71111(2) 0.746969(13) 0.04623(10) Uani 1 1 d . . .
Sm2A Sm 1.00667(2) 0.601778(19) 0.825739(12) 0.03939(10) Uani 1 1 d . . .
Sm2B Sm 0.85450(2) 0.816705(19) 0.666454(12) 0.04156(10) Uani 1 1 d . . .
O1A O 0.9330(3) 0.5904(2) 0.74997(16) 0.0427(10) Uani 1 1 d . . .
O2A O 0.9874(3) 0.6176(3) 0.89817(17) 0.0515(12) Uani 1 1 d . . .
O3A O 1.0133(3) 0.7203(3) 0.82669(16) 0.0457(10) Uani 1 1 d . . .
O4A O 1.0695(3) 0.5133(3) 0.80319(18) 0.0491(11) Uani 1 1 d . . .
O1B O 0.8523(3) 0.6999(2) 0.66782(15) 0.0425(10) Uani 1 1 d . . .
O2B O 0.9376(4) 0.9168(3) 0.65920(18) 0.0539(12) Uani 1 1 d . . .
O3B O 0.9327(3) 0.8306(3) 0.74164(16) 0.0479(11) Uani 1 1 d . . .
O4B O 0.7157(3) 0.7823(3) 0.62165(17) 0.0516(12) Uani 1 1 d . . .
O5 O 0.4494(16) 0.8007(14) 0.7902(9) 0.286(9) Uiso 1 1 d D . .
N1A N 0.8292(4) 0.5294(3) 0.82051(19) 0.0456(13) Uani 1 1 d . . .
N2A N 1.1906(4) 0.6665(3) 0.8395(2) 0.0483(13) Uani 1 1 d . . .
N1B N 0.9567(4) 0.7756(3) 0.60266(19) 0.0403(12) Uani 1 1 d . . .
N2B N 0.7434(5) 0.8688(4) 0.7225(2) 0.0551(15) Uani 1 1 d . . .
C1A C 0.8884(5) 0.5205(4) 0.7203(2) 0.0407(14) Uani 1 1 d . . .
C2A C 0.9187(5) 0.4862(4) 0.6789(2) 0.0464(15) Uani 1 1 d . . .
C3A C 0.8674(6) 0.4140(4) 0.6533(3) 0.062(2) Uani 1 1 d . . .
H3A H 0.8883 0.3906 0.6266 0.074 Uiso 1 1 calc R . .
C4A C 0.7888(6) 0.3740(4) 0.6639(3) 0.064(2) Uani 1 1 d . . .
C5A C 0.7588(6) 0.4098(4) 0.7039(3) 0.0597(19) Uani 1 1 d . . .
H5A H 0.7051 0.3853 0.7121 0.072 Uiso 1 1 calc R . .
C6A C 0.8073(5) 0.4820(4) 0.7321(2) 0.0461(15) Uani 1 1 d . . .
C7A C 0.9264(4) 0.6059(4) 0.9270(2) 0.0437(15) Uani 1 1 d . . .
C8A C 0.9561(5) 0.6145(4) 0.9744(2) 0.0463(15) Uani 1 1 d . . .
C9A C 0.8871(6) 0.6027(5) 1.0015(3) 0.0587(19) Uani 1 1 d . . .
H9A H 0.9067 0.6091 1.0331 0.070 Uiso 1 1 calc R . .
C10A C 0.7903(5) 0.5820(5) 0.9840(3) 0.062(2) Uani 1 1 d . . .
C11A C 0.7635(5) 0.5733(5) 0.9372(3) 0.058(2) Uani 1 1 d . . .
H11A H 0.6995 0.5588 0.9242 0.070 Uiso 1 1 calc R . .
C12A C 0.8288(5) 0.5855(4) 0.9088(3) 0.0525(18) Uani 1 1 d . . .
C13A C 0.7721(5) 0.5201(4) 0.7747(2) 0.0485(16) Uani 1 1 d . . .
H13A H 0.7720 0.5678 0.7741 0.058 Uiso 1 1 calc R . .
H13B H 0.7074 0.4925 0.7727 0.058 Uiso 1 1 calc R . .
C14A C 0.7953(5) 0.5784(4) 0.8582(2) 0.0514(17) Uani 1 1 d . . .
H14A H 0.7268 0.5614 0.8516 0.062 Uiso 1 1 calc R . .
H14B H 0.8141 0.6267 0.8561 0.062 Uiso 1 1 calc R . .
C15A C 0.8230(5) 0.4585(4) 0.8271(3) 0.0533(17) Uani 1 1 d . . .
H15A H 0.8659 0.4681 0.8561 0.064 Uiso 1 1 calc R . .
H15B H 0.8454 0.4290 0.8012 0.064 Uiso 1 1 calc R . .
C16A C 0.7251(7) 0.4130(6) 0.8295(4) 0.073(3) Uani 1 1 d D . .
H16A H 0.713(7) 0.438(5) 0.8604(17) 0.11(4) Uiso 1 1 d D . .
H16B H 0.687(4) 0.400(4) 0.7984(11) 0.043(19) Uiso 1 1 d D . .
C17A C 0.7334(17) 0.3391(11) 0.8289(11) 0.108(7) Uiso 0.60 1 d PD . .
H17A H 0.7864 0.3464 0.8530 0.129 Uiso 0.60 1 calc PR . .
H17B H 0.7454 0.3130 0.7984 0.129 Uiso 0.60 1 calc PR . .
C17C C 0.729(2) 0.3559(14) 0.8505(10) 0.077(7) Uiso 0.40 1 d PD . .
H17C H 0.6737 0.3418 0.8637 0.092 Uiso 0.40 1 calc PR . .
H17D H 0.7856 0.3710 0.8744 0.092 Uiso 0.40 1 calc PR . .
C18A C 0.643(2) 0.294(2) 0.8381(14) 0.213(16) Uiso 0.60 1 d PD . .
H18A H 0.6500 0.2474 0.8375 0.320 Uiso 0.60 1 calc PR . .
H18B H 0.5907 0.2856 0.8140 0.320 Uiso 0.60 1 calc PR . .
H18C H 0.6317 0.3189 0.8685 0.320 Uiso 0.60 1 calc PR . .
C18C C 0.732(4) 0.296(2) 0.8058(13) 0.18(2) Uiso 0.40 1 d PD . .
H18D H 0.6682 0.2679 0.7894 0.274 Uiso 0.40 1 calc PR . .
H18E H 0.7631 0.2641 0.8142 0.274 Uiso 0.40 1 calc PR . .
H18F H 0.7650 0.3169 0.7856 0.274 Uiso 0.40 1 calc PR . .
C19A C 1.0058(6) 0.5210(4) 0.6615(3) 0.0536(17) Uani 1 1 d . . .
C20A C 1.0868(6) 0.4924(5) 0.6762(3) 0.071(2) Uani 1 1 d . . .
H20A H 1.1428 0.5140 0.6664 0.107 Uiso 1 1 calc R . .
H20B H 1.0687 0.4403 0.6613 0.107 Uiso 1 1 calc R . .
H20C H 1.0989 0.5050 0.7099 0.107 Uiso 1 1 calc R . .
C21A C 1.0397(6) 0.6043(4) 0.6793(3) 0.060(2) Uani 1 1 d . . .
H21A H 0.9881 0.6222 0.6725 0.090 Uiso 1 1 calc R . .
H21B H 1.0895 0.6205 0.6637 0.090 Uiso 1 1 calc R . .
H21C H 1.0627 0.6226 0.7128 0.090 Uiso 1 1 calc R . .
C22A C 0.9855(8) 0.4966(6) 0.6065(3) 0.079(3) Uani 1 1 d . . .
H22A H 0.9270 0.5039 0.5960 0.118 Uiso 1 1 calc R . .
H22B H 0.9810 0.4459 0.5931 0.118 Uiso 1 1 calc R . .
H22C H 1.0358 0.5250 0.5964 0.118 Uiso 1 1 calc R . .
C23A C 0.7360(8) 0.2947(5) 0.6329(4) 0.085(3) Uani 1 1 d D . .
C24A C 0.648(2) 0.264(2) 0.6492(14) 0.208(17) Uiso 0.60 1 d PD . .
H24A H 0.6178 0.2146 0.6289 0.313 Uiso 0.60 1 calc PR . .
H24B H 0.6057 0.2927 0.6481 0.313 Uiso 0.60 1 calc PR . .
H24C H 0.6640 0.2660 0.6811 0.313 Uiso 0.60 1 calc PR . .
C24C C 0.6297(12) 0.2813(14) 0.6258(9) 0.074(6) Uiso 0.40 1 d PD . .
H24D H 0.6144 0.3188 0.6162 0.111 Uiso 0.40 1 calc PR . .
H24E H 0.6089 0.2821 0.6549 0.111 Uiso 0.40 1 calc PR . .
H24F H 0.5988 0.2347 0.6017 0.111 Uiso 0.40 1 calc PR . .
C25A C 0.7987(16) 0.2482(12) 0.6358(9) 0.110(6) Uiso 0.60 1 d P . .
H25A H 0.7677 0.1989 0.6151 0.165 Uiso 0.60 1 calc PR . .
H25B H 0.8119 0.2493 0.6677 0.165 Uiso 0.60 1 calc PR . .
H25C H 0.8568 0.2666 0.6263 0.165 Uiso 0.60 1 calc PR . .
C25C C 0.742(2) 0.2477(16) 0.6625(10) 0.106(9) Uiso 0.40 1 d PD . .
H25D H 0.7179 0.1973 0.6428 0.159 Uiso 0.40 1 calc PR . .
H25E H 0.7058 0.2578 0.6869 0.159 Uiso 0.40 1 calc PR . .
H25F H 0.8069 0.2582 0.6767 0.159 Uiso 0.40 1 calc PR . .
C26A C 0.7230(17) 0.2903(13) 0.5812(6) 0.112(7) Uiso 0.60 1 d PD . .
H26A H 0.7838 0.3034 0.5727 0.169 Uiso 0.60 1 calc PR . .
H26B H 0.6894 0.3234 0.5772 0.169 Uiso 0.60 1 calc PR . .
H26C H 0.6878 0.2415 0.5611 0.169 Uiso 0.60 1 calc PR . .
C26C C 0.781(3) 0.263(2) 0.5927(13) 0.158(16) Uiso 0.40 1 d PD . .
H26D H 0.7435 0.2133 0.5753 0.237 Uiso 0.40 1 calc PR . .
H26E H 0.8432 0.2639 0.6047 0.237 Uiso 0.40 1 calc PR . .
H26F H 0.7841 0.2907 0.5721 0.237 Uiso 0.40 1 calc PR . .
C27A C 1.0620(5) 0.6387(5) 0.9962(3) 0.0555(18) Uani 1 1 d . . .
C28A C 1.0789(6) 0.6428(7) 1.0487(3) 0.093(4) Uani 1 1 d . . .
H28A H 1.0521 0.5953 1.0502 0.140 Uiso 1 1 calc R . .
H28B H 1.0494 0.6762 1.0670 0.140 Uiso 1 1 calc R . .
H28C H 1.1454 0.6594 1.0611 0.140 Uiso 1 1 calc R . .
C29A C 1.1100(7) 0.7144(5) 0.9945(3) 0.076(3) Uani 1 1 d . . .
H29A H 1.1767 0.7277 1.0059 0.114 Uiso 1 1 calc R . .
H29B H 1.0844 0.7496 1.0140 0.114 Uiso 1 1 calc R . .
H29C H 1.0990 0.7133 0.9624 0.114 Uiso 1 1 calc R . .
C30A C 1.1083(6) 0.5835(5) 0.9698(3) 0.072(2) Uani 1 1 d . . .
H30A H 1.0815 0.5377 0.9738 0.108 Uiso 1 1 calc R . .
H30B H 1.1749 0.6007 0.9823 0.108 Uiso 1 1 calc R . .
H30C H 1.0977 0.5772 0.9368 0.108 Uiso 1 1 calc R . .
C31A C 0.7138(6) 0.5686(6) 1.0142(3) 0.085(3) Uani 1 1 d D . .
C32A C 0.7582(13) 0.5822(11) 1.0653(6) 0.080(4) Uiso 0.60 1 d P . .
H32A H 0.7092 0.5724 1.0828 0.121 Uiso 0.60 1 calc PR . .
H32B H 0.7965 0.6321 1.0798 0.121 Uiso 0.60 1 calc PR . .
H32C H 0.7967 0.5507 1.0653 0.121 Uiso 0.60 1 calc PR . .
C32C C 0.739(2) 0.5304(18) 1.0469(11) 0.112(10) Uiso 0.40 1 d PD . .
H32D H 0.7832 0.5652 1.0744 0.168 Uiso 0.40 1 calc PR . .
H32E H 0.7665 0.4939 1.0308 0.168 Uiso 0.40 1 calc PR . .
H32F H 0.6828 0.5077 1.0562 0.168 Uiso 0.40 1 calc PR . .
C33A C 0.6528(12) 0.4876(8) 0.9913(6) 0.082(5) Uiso 0.60 1 d PD . .
H33A H 0.6927 0.4567 0.9894 0.123 Uiso 0.60 1 calc PR . .
H33B H 0.6208 0.4791 0.9601 0.123 Uiso 0.60 1 calc PR . .
H33C H 0.6070 0.4768 1.0103 0.123 Uiso 0.60 1 calc PR . .
C33C C 0.6163(17) 0.570(2) 0.9957(14) 0.129(12) Uiso 0.40 1 d PD . .
H33D H 0.5832 0.5241 0.9712 0.194 Uiso 0.40 1 calc PR . .
H33E H 0.6221 0.6086 0.9832 0.194 Uiso 0.40 1 calc PR . .
H33F H 0.5819 0.5777 1.0211 0.194 Uiso 0.40 1 calc PR . .
C34A C 0.6564(13) 0.6213(10) 1.0144(7) 0.085(5) Uiso 0.60 1 d PD . .
H34A H 0.6065 0.6126 1.0315 0.127 Uiso 0.60 1 calc PR . .
H34B H 0.6300 0.6140 0.9824 0.127 Uiso 0.60 1 calc PR . .
H34C H 0.6968 0.6705 1.0293 0.127 Uiso 0.60 1 calc PR . .
C34C C 0.744(4) 0.6414(18) 1.0549(14) 0.19(2) Uiso 0.40 1 d PD . .
H34D H 0.7121 0.6365 1.0803 0.288 Uiso 0.40 1 calc PR . .
H34E H 0.7280 0.6776 1.0442 0.288 Uiso 0.40 1 calc PR . .
H34F H 0.8110 0.6558 1.0659 0.288 Uiso 0.40 1 calc PR . .
C35A C 1.0708(5) 0.7793(4) 0.8628(2) 0.0473(16) Uani 1 1 d . . .
C36A C 1.0375(6) 0.8307(4) 0.8957(3) 0.0558(18) Uani 1 1 d . . .
C37A C 1.1048(7) 0.8874(5) 0.9315(3) 0.078(3) Uani 1 1 d . . .
H37A H 1.0831 0.9201 0.9535 0.094 Uiso 1 1 calc R . .
C38A C 1.2009(7) 0.8991(5) 0.9371(4) 0.081(3) Uani 1 1 d . . .
C39A C 1.2309(6) 0.8487(5) 0.9042(3) 0.068(2) Uani 1 1 d . . .
H39A H 1.2952 0.8543 0.9066 0.082 Uiso 1 1 calc R . .
C40A C 1.1681(6) 0.7901(4) 0.8677(3) 0.0544(18) Uani 1 1 d . . .
C41A C 1.1501(5) 0.4957(4) 0.8039(2) 0.0444(15) Uani 1 1 d . . .
C42A C 1.1566(5) 0.4278(4) 0.8038(2) 0.0487(16) Uani 1 1 d . . .
C43A C 1.2460(5) 0.4184(5) 0.8083(3) 0.0581(19) Uani 1 1 d . . .
H43A H 1.2499 0.3737 0.8092 0.070 Uiso 1 1 calc R . .
C44A C 1.3281(5) 0.4697(5) 0.8115(3) 0.060(2) Uani 1 1 d . . .
C45A C 1.3201(5) 0.5356(5) 0.8090(3) 0.060(2) Uani 1 1 d . . .
H45A H 1.3742 0.5715 0.8099 0.072 Uiso 1 1 calc R . .
C46A C 1.2331(5) 0.5491(4) 0.8051(3) 0.0478(16) Uani 1 1 d . . .
C47A C 1.2063(5) 0.7382(4) 0.8336(3) 0.0524(17) Uani 1 1 d . . .
H47A H 1.1772 0.7306 0.8017 0.063 Uiso 1 1 calc R . .
H47B H 1.2736 0.7603 0.8373 0.063 Uiso 1 1 calc R . .
C48A C 1.2260(5) 0.6198(4) 0.8005(3) 0.0519(17) Uani 1 1 d . . .
H48A H 1.2880 0.6479 0.7989 0.062 Uiso 1 1 calc R . .
H48B H 1.1845 0.6087 0.7708 0.062 Uiso 1 1 calc R . .
C49A C 1.2373(5) 0.6734(5) 0.8869(3) 0.0590(19) Uani 1 1 d . . .
H49A H 1.2212 0.6252 0.8894 0.071 Uiso 1 1 calc R . .
H49B H 1.2102 0.7030 0.9104 0.071 Uiso 1 1 calc R . .
C50A C 1.3447(7) 0.7060(7) 0.9003(3) 0.080(3) Uani 1 1 d D . .
H50A H 1.354(9) 0.753(4) 0.896(5) 0.15(5) Uiso 1 1 d D . .
H50B H 1.372(6) 0.691(5) 0.8723(19) 0.08(3) Uiso 1 1 d D . .
C51A C 1.3850(16) 0.7146(14) 0.9503(6) 0.109(7) Uiso 0.60 1 d PD . .
H51A H 1.3739 0.6668 0.9531 0.130 Uiso 0.60 1 calc PR . .
H51B H 1.3526 0.7416 0.9722 0.130 Uiso 0.60 1 calc PR . .
C51C C 1.382(2) 0.678(2) 0.9380(12) 0.120(13) Uiso 0.40 1 d PD . .
H51C H 1.3488 0.6884 0.9641 0.144 Uiso 0.40 1 calc PR . .
H51D H 1.3676 0.6254 0.9243 0.144 Uiso 0.40 1 calc PR . .
C52A C 1.4914(19) 0.755(2) 0.9640(14) 0.186(15) Uiso 0.60 1 d PD . .
H52A H 1.5144 0.7590 0.9958 0.279 Uiso 0.60 1 calc PR . .
H52B H 1.5026 0.8024 0.9619 0.279 Uiso 0.60 1 calc PR . .
H52C H 1.5239 0.7277 0.9427 0.279 Uiso 0.60 1 calc PR . .
C52C C 1.487(2) 0.710(2) 0.9573(14) 0.124(12) Uiso 0.40 1 d PD . .
H52D H 1.5195 0.6793 0.9393 0.186 Uiso 0.40 1 calc PR . .
H52E H 1.4991 0.7138 0.9898 0.186 Uiso 0.40 1 calc PR . .
H52F H 1.5080 0.7577 0.9552 0.186 Uiso 0.40 1 calc PR . .
C53A C 0.9313(6) 0.8228(5) 0.8966(3) 0.060(2) Uani 1 1 d . . .
C54A C 0.9175(7) 0.8996(5) 0.9161(4) 0.085(3) Uani 1 1 d . . .
H54A H 0.8523 0.8945 0.9178 0.127 Uiso 1 1 calc R . .
H54B H 0.9359 0.9260 0.8953 0.127 Uiso 1 1 calc R . .
H54C H 0.9557 0.9258 0.9471 0.127 Uiso 1 1 calc R . .
C55A C 0.8996(7) 0.7805(6) 0.9287(3) 0.077(3) Uani 1 1 d . . .
H55A H 0.8341 0.7752 0.9296 0.116 Uiso 1 1 calc R . .
H55B H 0.9364 0.8063 0.9601 0.116 Uiso 1 1 calc R . .
H55C H 0.9083 0.7331 0.9168 0.116 Uiso 1 1 calc R . .
C56A C 0.8669(6) 0.7857(5) 0.8473(3) 0.064(2) Uani 1 1 d . . .
H56A H 0.8656 0.7356 0.8349 0.096 Uiso 1 1 calc R . .
H56B H 0.8908 0.8102 0.8264 0.096 Uiso 1 1 calc R . .
H56C H 0.8041 0.7883 0.8499 0.096 Uiso 1 1 calc R . .
C57A C 1.2710(9) 0.9630(6) 0.9771(4) 0.106(4) Uani 1 1 d D . .
C58A C 1.3712(18) 0.9681(16) 0.9767(10) 0.133(8) Uiso 0.60 1 d P . .
H58A H 1.4098 1.0082 1.0038 0.199 Uiso 0.60 1 calc PR . .
H58B H 1.3872 0.9759 0.9484 0.199 Uiso 0.60 1 calc PR . .
H58C H 1.3818 0.9237 0.9776 0.199 Uiso 0.60 1 calc PR . .
C58C C 1.336(2) 0.935(2) 1.0034(13) 0.129(12) Uiso 0.40 1 d PD . .
H58D H 1.3830 0.9758 1.0271 0.193 Uiso 0.40 1 calc PR . .
H58E H 1.3668 0.9074 0.9815 0.193 Uiso 0.40 1 calc PR . .
H58F H 1.3002 0.9048 1.0183 0.193 Uiso 0.40 1 calc PR . .
C59A C 1.2409(19) 0.9599(16) 1.0231(8) 0.142(9) Uiso 0.60 1 d PD . .
H59A H 1.2756 1.0041 1.0486 0.213 Uiso 0.60 1 calc PR . .
H59B H 1.2534 0.9191 1.0294 0.213 Uiso 0.60 1 calc PR . .
H59C H 1.1745 0.9545 1.0205 0.213 Uiso 0.60 1 calc PR . .
C59C C 1.223(2) 1.0109(18) 1.0092(12) 0.119(11) Uiso 0.40 1 d PD . .
H59D H 1.2687 1.0561 1.0285 0.179 Uiso 0.40 1 calc PR . .
H59E H 1.1937 0.9865 1.0291 0.179 Uiso 0.40 1 calc PR . .
H59F H 1.1755 1.0203 0.9903 0.179 Uiso 0.40 1 calc PR . .
C60A C 1.253(2) 1.0337(12) 0.9766(11) 0.153(10) Uiso 0.60 1 d PD . .
H60A H 1.2968 1.0741 1.0019 0.229 Uiso 0.60 1 calc PR . .
H60B H 1.1898 1.0320 0.9808 0.229 Uiso 0.60 1 calc PR . .
H60C H 1.2617 1.0395 0.9469 0.229 Uiso 0.60 1 calc PR . .
C60C C 1.350(2) 1.0048(18) 0.9592(12) 0.117(11) Uiso 0.40 1 d PD . .
H60D H 1.3239 1.0251 0.9382 0.176 Uiso 0.40 1 calc PR . .
H60E H 1.3825 0.9724 0.9427 0.176 Uiso 0.40 1 calc PR . .
H60F H 1.3934 1.0434 0.9855 0.176 Uiso 0.40 1 calc PR . .
C61A C 1.0673(5) 0.3662(4) 0.7994(3) 0.0565(18) Uani 1 1 d . . .
C62A C 1.0877(7) 0.2945(5) 0.7963(4) 0.085(3) Uani 1 1 d . . .
H62A H 1.1195 0.2804 0.7704 0.127 Uiso 1 1 calc R . .
H62B H 1.0294 0.2571 0.7913 0.127 Uiso 1 1 calc R . .
H62C H 1.1271 0.3010 0.8253 0.127 Uiso 1 1 calc R . .
C63A C 1.0221(6) 0.3867(5) 0.8427(3) 0.066(2) Uani 1 1 d . . .
H63A H 1.0660 0.3947 0.8705 0.100 Uiso 1 1 calc R . .
H63B H 0.9663 0.3479 0.8393 0.100 Uiso 1 1 calc R . .
H63C H 1.0055 0.4305 0.8455 0.100 Uiso 1 1 calc R . .
C64A C 0.9955(6) 0.3512(5) 0.7543(3) 0.070(2) Uani 1 1 d . . .
H64A H 0.9783 0.3945 0.7562 0.105 Uiso 1 1 calc R . .
H64B H 0.9402 0.3126 0.7517 0.105 Uiso 1 1 calc R . .
H64C H 1.0235 0.3372 0.7270 0.105 Uiso 1 1 calc R . .
C65A C 1.4263(6) 0.4585(6) 0.8185(4) 0.082(3) Uani 1 1 d D . .
C66A C 1.4848(14) 0.5149(11) 0.8653(7) 0.093(5) Uiso 0.60 1 d P . .
H66A H 1.5434 0.5051 0.8718 0.140 Uiso 0.60 1 calc PR . .
H66B H 1.4505 0.5126 0.8903 0.140 Uiso 0.60 1 calc PR . .
H66C H 1.4975 0.5627 0.8632 0.140 Uiso 0.60 1 calc PR . .
C66C C 1.446(3) 0.443(3) 0.8640(11) 0.162(16) Uiso 0.40 1 d PD . .
H66D H 1.5131 0.4605 0.8762 0.243 Uiso 0.40 1 calc PR . .
H66E H 1.4247 0.3910 0.8573 0.243 Uiso 0.40 1 calc PR . .
H66F H 1.4142 0.4665 0.8869 0.243 Uiso 0.40 1 calc PR . .
C67A C 1.4715(14) 0.4630(12) 0.7756(6) 0.092(6) Uiso 0.60 1 d PD . .
H67A H 1.4836 0.5115 0.7748 0.138 Uiso 0.60 1 calc PR . .
H67B H 1.4294 0.4290 0.7470 0.138 Uiso 0.60 1 calc PR . .
H67C H 1.5299 0.4513 0.7781 0.138 Uiso 0.60 1 calc PR . .
C67C C 1.497(2) 0.5017(18) 0.7967(12) 0.109(10) Uiso 0.40 1 d PD . .
H67D H 1.5133 0.5527 0.8149 0.164 Uiso 0.40 1 calc PR . .
H67E H 1.4691 0.4932 0.7648 0.164 Uiso 0.40 1 calc PR . .
H67F H 1.5527 0.4862 0.7968 0.164 Uiso 0.40 1 calc PR . .
C68A C 1.4219(14) 0.3838(10) 0.8194(7) 0.092(5) Uiso 0.60 1 d P . .
H68A H 1.3842 0.3475 0.7904 0.138 Uiso 0.60 1 calc PR . .
H68B H 1.3943 0.3768 0.8456 0.138 Uiso 0.60 1 calc PR . .
H68C H 1.4846 0.3794 0.8229 0.138 Uiso 0.60 1 calc PR . .
C68C C 1.423(3) 0.3850(14) 0.7816(12) 0.130(12) Uiso 0.40 1 d PD . .
H68D H 1.3940 0.3812 0.7510 0.195 Uiso 0.40 1 calc PR . .
H68E H 1.3881 0.3456 0.7902 0.195 Uiso 0.40 1 calc PR . .
H68F H 1.4867 0.3824 0.7808 0.195 Uiso 0.40 1 calc PR . .
C1B C 0.8234(5) 0.6436(4) 0.6259(2) 0.0426(14) Uani 1 1 d . . .
C2B C 0.7399(5) 0.5845(4) 0.6140(2) 0.0479(16) Uani 1 1 d . . .
C3B C 0.7197(6) 0.5326(4) 0.5684(3) 0.061(2) Uani 1 1 d . . .
H3B H 0.6637 0.4946 0.5601 0.073 Uiso 1 1 calc R . .
C4B C 0.7753(6) 0.5330(4) 0.5351(3) 0.062(2) Uani 1 1 d . . .
C5B C 0.8588(6) 0.5901(4) 0.5478(3) 0.0566(18) Uani 1 1 d . . .
H5B H 0.8994 0.5915 0.5265 0.068 Uiso 1 1 calc R . .
C6B C 0.8826(5) 0.6452(4) 0.5921(2) 0.0432(14) Uani 1 1 d . . .
C7B C 0.9977(5) 0.9455(4) 0.6349(3) 0.0502(16) Uani 1 1 d . . .
C8B C 1.0070(6) 1.0145(4) 0.6307(3) 0.062(2) Uani 1 1 d . . .
C9B C 1.0665(7) 1.0347(5) 0.6018(4) 0.077(3) Uani 1 1 d . . .
H9B H 1.0717 1.0796 0.5985 0.093 Uiso 1 1 calc R . .
C10B C 1.1192(7) 0.9937(5) 0.5775(4) 0.076(3) Uani 1 1 d . . .
C11B C 1.1123(5) 0.9281(4) 0.5845(3) 0.060(2) Uani 1 1 d . . .
H11B H 1.1489 0.8998 0.5702 0.072 Uiso 1 1 calc R . .
C12B C 1.0534(5) 0.9036(4) 0.6119(3) 0.0503(17) Uani 1 1 d . . .
C13B C 0.9724(5) 0.7058(4) 0.6038(3) 0.0443(15) Uani 1 1 d . . .
H13C H 1.0122 0.6915 0.5813 0.053 Uiso 1 1 calc R . .
H13D H 1.0056 0.7139 0.6350 0.053 Uiso 1 1 calc R . .
C14B C 1.0501(5) 0.8324(4) 0.6184(3) 0.0471(16) Uani 1 1 d . . .
H14C H 1.0946 0.8127 0.6013 0.056 Uiso 1 1 calc R . .
H14D H 1.0716 0.8422 0.6517 0.056 Uiso 1 1 calc R . .
C15B C 0.9105(5) 0.7681(4) 0.5545(3) 0.0516(17) Uani 1 1 d . . .
H15C H 0.8987 0.8138 0.5565 0.062 Uiso 1 1 calc R . .
H15D H 0.8496 0.7311 0.5461 0.062 Uiso 1 1 calc R . .
C16B C 0.9642(6) 0.7482(5) 0.5140(3) 0.064(2) Uani 1 1 d . . .
H16C H 1.0253 0.7847 0.5217 0.076 Uiso 1 1 calc R . .
H16D H 0.9747 0.7016 0.5107 0.076 Uiso 1 1 calc R . .
C17B C 0.9105(10) 0.7436(8) 0.4678(4) 0.106(4) Uani 1 1 d . . .
H17E H 0.8963 0.7891 0.4717 0.127 Uiso 1 1 calc R . .
H17F H 0.8512 0.7049 0.4591 0.127 Uiso 1 1 calc R . .
C18B C 0.9657(12) 0.7289(8) 0.4284(4) 0.135(6) Uani 1 1 d . . .
H18G H 1.0303 0.7587 0.4398 0.203 Uiso 1 1 calc R . .
H18H H 0.9388 0.7402 0.4026 0.203 Uiso 1 1 calc R . .
H18I H 0.9632 0.6784 0.4176 0.203 Uiso 1 1 calc R . .
C19B C 0.6670(5) 0.5774(4) 0.6465(3) 0.0537(17) Uani 1 1 d . . .
C20B C 0.6240(7) 0.4961(5) 0.6394(4) 0.081(3) Uani 1 1 d . . .
H20D H 0.6731 0.4768 0.6477 0.121 Uiso 1 1 calc R . .
H20E H 0.5942 0.4697 0.6068 0.121 Uiso 1 1 calc R . .
H20F H 0.5780 0.4912 0.6592 0.121 Uiso 1 1 calc R . .
C21B C 0.5892(6) 0.6068(6) 0.6319(3) 0.072(2) Uani 1 1 d . . .
H21D H 0.5443 0.6048 0.6525 0.108 Uiso 1 1 calc R . .
H21E H 0.5581 0.5778 0.5999 0.108 Uiso 1 1 calc R . .
H21F H 0.6162 0.6564 0.6341 0.108 Uiso 1 1 calc R . .
C22B C 0.7068(6) 0.6156(5) 0.6991(3) 0.066(2) Uani 1 1 d . . .
H22D H 0.7289 0.6673 0.7061 0.099 Uiso 1 1 calc R . .
H22E H 0.7582 0.5988 0.7078 0.099 Uiso 1 1 calc R . .
H22F H 0.6583 0.6047 0.7167 0.099 Uiso 1 1 calc R . .
C23B C 0.7522(8) 0.4731(6) 0.4855(3) 0.093(3) Uani 1 1 d D . .
C24B C 0.7481(16) 0.5084(11) 0.4470(6) 0.096(6) Uiso 0.60 1 d PD . .
H24G H 0.8098 0.5394 0.4487 0.144 Uiso 0.60 1 calc PR . .
H24H H 0.7048 0.5367 0.4520 0.144 Uiso 0.60 1 calc PR . .
H24I H 0.7272 0.4708 0.4163 0.144 Uiso 0.60 1 calc PR . .
C24D C 0.6460(16) 0.456(3) 0.4690(16) 0.163(17) Uiso 0.40 1 d PD . .
H24J H 0.6338 0.4973 0.4628 0.244 Uiso 0.40 1 calc PR . .
H24K H 0.6132 0.4470 0.4932 0.244 Uiso 0.40 1 calc PR . .
H24L H 0.6243 0.4142 0.4406 0.244 Uiso 0.40 1 calc PR . .
C25B C 0.6581(13) 0.4115(11) 0.4765(7) 0.088(5) Uiso 0.60 1 d P . .
H25G H 0.6061 0.4314 0.4765 0.132 Uiso 0.60 1 calc PR . .
H25H H 0.6596 0.3907 0.5010 0.132 Uiso 0.60 1 calc PR . .
H25I H 0.6505 0.3743 0.4463 0.132 Uiso 0.60 1 calc PR . .
C25D C 0.727(5) 0.402(2) 0.494(2) 0.22(3) Uiso 0.40 1 d PD . .
H25J H 0.7829 0.3949 0.5083 0.331 Uiso 0.40 1 calc PR . .
H25K H 0.6990 0.3623 0.4649 0.331 Uiso 0.40 1 calc PR . .
H25L H 0.6828 0.4024 0.5154 0.331 Uiso 0.40 1 calc PR . .
C26B C 0.8307(12) 0.4358(9) 0.4796(6) 0.085(5) Uiso 0.60 1 d PD . .
H26G H 0.8176 0.4007 0.4481 0.127 Uiso 0.60 1 calc PR . .
H26H H 0.8329 0.4116 0.5022 0.127 Uiso 0.60 1 calc PR . .
H26I H 0.8903 0.4718 0.4847 0.127 Uiso 0.60 1 calc PR . .
C26D C 0.799(3) 0.497(2) 0.4481(11) 0.118(11) Uiso 0.40 1 d PD . .
H26J H 0.7789 0.4566 0.4184 0.176 Uiso 0.40 1 calc PR . .
H26K H 0.8659 0.5106 0.4575 0.176 Uiso 0.40 1 calc PR . .
H26L H 0.7800 0.5371 0.4446 0.176 Uiso 0.40 1 calc PR . .
C27B C 0.9493(8) 1.0630(5) 0.6561(4) 0.079(3) Uani 1 1 d . . .
C28B C 0.8451(8) 1.0254(6) 0.6361(4) 0.090(3) Uani 1 1 d . . .
H28D H 0.8286 0.9773 0.6379 0.134 Uiso 1 1 calc R . .
H28E H 0.8319 1.0218 0.6037 0.134 Uiso 1 1 calc R . .
H28F H 0.8089 1.0530 0.6541 0.134 Uiso 1 1 calc R . .
C29B C 0.9755(11) 1.1372(6) 0.6482(6) 0.131(6) Uani 1 1 d . . .
H29D H 0.9538 1.1296 0.6156 0.196 Uiso 1 1 calc R . .
H29E H 1.0428 1.1587 0.6562 0.196 Uiso 1 1 calc R . .
H29F H 0.9461 1.1692 0.6680 0.196 Uiso 1 1 calc R . .
C30B C 0.9714(9) 1.0773(6) 0.7096(4) 0.102(4) Uani 1 1 d . . .
H30D H 0.9365 1.1080 0.7257 0.153 Uiso 1 1 calc R . .
H30E H 1.0378 1.1010 0.7214 0.153 Uiso 1 1 calc R . .
H30F H 0.9539 1.0318 0.7150 0.153 Uiso 1 1 calc R . .
C31B C 1.1809(9) 1.0165(6) 0.5438(5) 0.102(4) Uani 1 1 d D . .
C32B C 1.220(2) 0.9616(13) 0.5140(9) 0.139(9) Uiso 0.60 1 d PD . .
H32G H 1.1696 0.9243 0.4901 0.209 Uiso 0.60 1 calc PR . .
H32H H 1.2486 0.9401 0.5333 0.209 Uiso 0.60 1 calc PR . .
H32I H 1.2660 0.9846 0.4992 0.209 Uiso 0.60 1 calc PR . .
C32D C 1.157(2) 0.9539(13) 0.4963(8) 0.091(8) Uiso 0.40 1 d PD . .
H32J H 1.1968 0.9679 0.4756 0.137 Uiso 0.40 1 calc PR . .
H32K H 1.0921 0.9430 0.4822 0.137 Uiso 0.40 1 calc PR . .
H32L H 1.1672 0.9115 0.5012 0.137 Uiso 0.40 1 calc PR . .
C33B C 1.262(2) 1.0814(16) 0.5720(12) 0.203(16) Uiso 0.60 1 d PD . .
H33G H 1.2987 1.0693 0.5945 0.305 Uiso 0.60 1 calc PR . .
H33H H 1.2392 1.1207 0.5884 0.305 Uiso 0.60 1 calc PR . .
H33I H 1.3012 1.0961 0.5512 0.305 Uiso 0.60 1 calc PR . .
C33D C 1.2826(15) 1.0354(18) 0.5671(10) 0.096(8) Uiso 0.40 1 d PD . .
H33J H 1.2928 0.9945 0.5741 0.144 Uiso 0.40 1 calc PR . .
H33K H 1.2966 1.0765 0.5959 0.144 Uiso 0.40 1 calc PR . .
H33L H 1.3231 1.0473 0.5461 0.144 Uiso 0.40 1 calc PR . .
C34B C 1.1312(18) 1.0455(14) 0.5102(8) 0.122(8) Uiso 0.60 1 d PD . .
H34G H 1.1744 1.0623 0.4917 0.184 Uiso 0.60 1 calc PR . .
H34H H 1.1108 1.0851 0.5284 0.184 Uiso 0.60 1 calc PR . .
H34I H 1.0775 1.0071 0.4896 0.184 Uiso 0.60 1 calc PR . .
C34D C 1.169(3) 1.0833(15) 0.5359(13) 0.109(10) Uiso 0.40 1 d PD . .
H34J H 1.2013 1.0915 0.5114 0.164 Uiso 0.40 1 calc PR . .
H34K H 1.1943 1.1245 0.5646 0.164 Uiso 0.40 1 calc PR . .
H34L H 1.1028 1.0767 0.5266 0.164 Uiso 0.40 1 calc PR . .
C35B C 0.9560(6) 0.8978(4) 0.7757(2) 0.0513(17) Uani 1 1 d . . .
C36B C 1.0494(7) 0.9417(4) 0.7957(3) 0.062(2) Uani 1 1 d . . .
C37B C 1.0622(8) 1.0112(5) 0.8296(3) 0.078(3) Uani 1 1 d . . .
H37B H 1.1236 1.0414 0.8426 0.094 Uiso 1 1 calc R . .
C38B C 0.9888(10) 1.0368(5) 0.8445(3) 0.088(3) Uani 1 1 d D . .
C39B C 0.8990(8) 0.9919(5) 0.8257(3) 0.076(3) Uani 1 1 d . . .
H39B H 0.8489 1.0076 0.8362 0.091 Uiso 1 1 calc R . .
C40B C 0.8800(7) 0.9233(5) 0.7911(3) 0.062(2) Uani 1 1 d . . .
C41B C 0.6271(5) 0.7864(4) 0.6182(3) 0.0534(18) Uani 1 1 d . . .
C42B C 0.5691(5) 0.7737(5) 0.5750(3) 0.0547(18) Uani 1 1 d . . .
C43B C 0.4789(5) 0.7827(5) 0.5765(3) 0.060(2) Uani 1 1 d . . .
H43B H 0.4407 0.7751 0.5481 0.072 Uiso 1 1 calc R . .
C44B C 0.4438(5) 0.8020(5) 0.6172(3) 0.063(2) Uani 1 1 d . . .
C45B C 0.5005(6) 0.8117(5) 0.6587(3) 0.067(2) Uani 1 1 d . . .
H45B H 0.4773 0.8231 0.6867 0.081 Uiso 1 1 calc R . .
C46B C 0.5911(5) 0.8051(4) 0.6605(3) 0.0546(18) Uani 1 1 d . . .
C47B C 0.7813(6) 0.8750(5) 0.7718(3) 0.059(2) Uani 1 1 d . . .
H47C H 0.7408 0.8935 0.7926 0.071 Uiso 1 1 calc R . .
H47D H 0.7783 0.8267 0.7721 0.071 Uiso 1 1 calc R . .
C48B C 0.6476(5) 0.8115(5) 0.7067(3) 0.061(2) Uani 1 1 d . . .
H48C H 0.6567 0.7646 0.7036 0.073 Uiso 1 1 calc R . .
H48D H 0.6109 0.8225 0.7313 0.073 Uiso 1 1 calc R . .
C49B C 0.7399(7) 0.9403(5) 0.7197(3) 0.069(2) Uani 1 1 d . . .
H49C H 0.7192 0.9334 0.6868 0.083 Uiso 1 1 calc R . .
H49D H 0.8036 0.9735 0.7297 0.083 Uiso 1 1 calc R . .
C50B C 0.6757(12) 0.9771(8) 0.7490(6) 0.105(4) Uani 1 1 d D . .
H50C H 0.614(3) 0.941(4) 0.740(3) 0.08(3) Uiso 1 1 d D . .
H50D H 0.709(9) 0.988(7) 0.7809(19) 0.14(6) Uiso 1 1 d D . .
C51B C 0.655(3) 1.0380(18) 0.7346(17) 0.161(9) Uiso 0.50 1 d PD . .
H51G H 0.5944 1.0437 0.7414 0.193 Uiso 0.50 1 calc PR . .
H51H H 0.6545 1.0288 0.7012 0.193 Uiso 0.50 1 calc PR . .
C51D C 0.692(4) 1.0543(15) 0.7480(17) 0.161(9) Uiso 0.50 1 d PD . .
H51E H 0.7590 1.0766 0.7506 0.193 Uiso 0.50 1 calc PR . .
H51F H 0.6720 1.0833 0.7750 0.193 Uiso 0.50 1 calc PR . .
C52B C 0.737(4) 1.107(3) 0.766(2) 0.32(4) Uiso 0.50 1 d PD . .
H52G H 0.7310 1.1483 0.7585 0.482 Uiso 0.50 1 calc PR . .
H52H H 0.7965 1.0989 0.7591 0.482 Uiso 0.50 1 calc PR . .
H52I H 0.7360 1.1147 0.7985 0.482 Uiso 0.50 1 calc PR . .
C52D C 0.638(4) 1.055(4) 0.7023(19) 0.31(3) Uiso 0.50 1 d PD . .
H52J H 0.6501 1.1039 0.7029 0.464 Uiso 0.50 1 calc PR . .
H52K H 0.5713 1.0338 0.7001 0.464 Uiso 0.50 1 calc PR . .
H52L H 0.6579 1.0265 0.6755 0.464 Uiso 0.50 1 calc PR . .
C53B C 1.1382(6) 0.9236(5) 0.7799(3) 0.065(2) Uani 1 1 d . . .
C54B C 1.2224(8) 0.9549(7) 0.8235(4) 0.102(4) Uani 1 1 d . . .
H54D H 1.2379 1.0071 0.8360 0.153 Uiso 1 1 calc R . .
H54E H 1.2764 0.9415 0.8135 0.153 Uiso 1 1 calc R . .
H54F H 1.2042 0.9354 0.8475 0.153 Uiso 1 1 calc R . .
C55B C 1.1638(8) 0.9596(6) 0.7425(4) 0.086(3) Uani 1 1 d . . .
H55D H 1.1096 0.9446 0.7178 0.129 Uiso 1 1 calc R . .
H55E H 1.2145 0.9448 0.7293 0.129 Uiso 1 1 calc R . .
H55F H 1.1830 1.0117 0.7574 0.129 Uiso 1 1 calc R . .
C56B C 1.1283(6) 0.8422(5) 0.7596(3) 0.067(2) Uani 1 1 d . . .
H56D H 1.1016 0.8186 0.7804 0.101 Uiso 1 1 calc R . .
H56E H 1.1893 0.8358 0.7566 0.101 Uiso 1 1 calc R . .
H56F H 1.0876 0.8211 0.7290 0.101 Uiso 1 1 calc R . .
C57B C 1.0058(10) 1.1131(7) 0.8820(5) 0.113(4) Uiso 1 1 d D . .
C58B C 0.9818(19) 1.1095(14) 0.9275(7) 0.134(8) Uiso 0.60 1 d PD . .
H58G H 1.0224 1.0877 0.9408 0.201 Uiso 0.60 1 calc PR . .
H58H H 0.9173 1.0807 0.9224 0.201 Uiso 0.60 1 calc PR . .
H58I H 0.9902 1.1579 0.9490 0.201 Uiso 0.60 1 calc PR . .
C58D C 1.085(2) 1.125(2) 0.9215(11) 0.134(13) Uiso 0.40 1 d PD . .
H58J H 1.0826 1.1635 0.9492 0.200 Uiso 0.40 1 calc PR . .
H58K H 1.1443 1.1383 0.9120 0.200 Uiso 0.40 1 calc PR . .
H58L H 1.0772 1.0810 0.9285 0.200 Uiso 0.40 1 calc PR . .
C59B C 0.942(2) 1.1523(15) 0.8647(11) 0.150(10) Uiso 0.60 1 d PD . .
H59G H 0.8772 1.1260 0.8617 0.225 Uiso 0.60 1 calc PR . .
H59H H 0.9535 1.1546 0.8344 0.225 Uiso 0.60 1 calc PR . .
H59I H 0.9558 1.2008 0.8870 0.225 Uiso 0.60 1 calc PR . .
C59D C 0.912(2) 1.121(3) 0.8929(19) 0.177(19) Uiso 0.40 1 d PD . .
H59J H 0.9210 1.1684 0.9162 0.266 Uiso 0.40 1 calc PR . .
H59K H 0.8823 1.0841 0.9049 0.266 Uiso 0.40 1 calc PR . .
H59L H 0.8717 1.1164 0.8645 0.266 Uiso 0.40 1 calc PR . .
C60B C 1.096(3) 1.1629(19) 0.8806(13) 0.186(13) Uiso 0.60 1 d P . .
H60G H 1.1060 1.2102 0.9040 0.279 Uiso 0.60 1 calc PR . .
H60H H 1.0938 1.1669 0.8498 0.279 Uiso 0.60 1 calc PR . .
H60I H 1.1466 1.1441 0.8873 0.279 Uiso 0.60 1 calc PR . .
C60D C 1.023(3) 1.1714(15) 0.8594(11) 0.107(9) Uiso 0.40 1 d PD . .
H60J H 0.9689 1.1622 0.8362 0.161 Uiso 0.40 1 calc PR . .
H60K H 1.0772 1.1704 0.8444 0.161 Uiso 0.40 1 calc PR . .
H60L H 1.0353 1.2184 0.8833 0.161 Uiso 0.40 1 calc PR . .
C61B C 0.6045(6) 0.7519(5) 0.5285(3) 0.063(2) Uani 1 1 d . . .
C62B C 0.5296(7) 0.7377(7) 0.4856(3) 0.098(4) Uani 1 1 d . . .
H62D H 0.4751 0.6989 0.4839 0.147 Uiso 1 1 calc R . .
H62E H 0.5549 0.7241 0.4573 0.147 Uiso 1 1 calc R . .
H62F H 0.5119 0.7811 0.4887 0.147 Uiso 1 1 calc R . .
C63B C 0.6313(7) 0.6809(5) 0.5212(3) 0.074(2) Uani 1 1 d . . .
H63D H 0.6793 0.6881 0.5472 0.111 Uiso 1 1 calc R . .
H63E H 0.6547 0.6680 0.4923 0.111 Uiso 1 1 calc R . .
H63F H 0.5766 0.6423 0.5196 0.111 Uiso 1 1 calc R . .
C64B C 0.6902(6) 0.8135(6) 0.5292(3) 0.074(3) Uani 1 1 d . . .
H64D H 0.6718 0.8566 0.5319 0.111 Uiso 1 1 calc R . .
H64E H 0.7135 0.7988 0.5003 0.111 Uiso 1 1 calc R . .
H64F H 0.7390 0.8237 0.5556 0.111 Uiso 1 1 calc R . .
C65B C 0.3446(6) 0.8119(6) 0.6172(4) 0.077(3) Uani 1 1 d . . .
C66B C 0.3538(9) 0.8897(8) 0.6456(6) 0.142(6) Uani 1 1 d . . .
H66G H 0.3909 0.9216 0.6319 0.213 Uiso 1 1 calc R . .
H66H H 0.3843 0.9010 0.6776 0.213 Uiso 1 1 calc R . .
H66I H 0.2923 0.8962 0.6454 0.213 Uiso 1 1 calc R . .
C67B C 0.2855(7) 0.7602(8) 0.6385(5) 0.109(4) Uani 1 1 d . . .
H67G H 0.3107 0.7755 0.6717 0.163 Uiso 1 1 calc R . .
H67H H 0.2875 0.7115 0.6230 0.163 Uiso 1 1 calc R . .
H67I H 0.2214 0.7613 0.6342 0.163 Uiso 1 1 calc R . .
C68B C 0.2915(7) 0.7941(8) 0.5670(4) 0.112(4) Uani 1 1 d . . .
H68G H 0.2282 0.7964 0.5681 0.168 Uiso 1 1 calc R . .
H68H H 0.2897 0.7460 0.5476 0.168 Uiso 1 1 calc R . .
H68I H 0.3234 0.8289 0.5538 0.168 Uiso 1 1 calc R . .
C69 C 0.6842(16) 0.5882(15) 0.3414(8) 0.212(10) Uiso 1 1 d D . .
C70 C 0.6371(18) 0.6328(17) 0.3673(8) 0.254(12) Uiso 1 1 d D . .
H70 H 0.5946 0.6161 0.3848 0.304 Uiso 1 1 calc R . .
C71 C 0.6548(19) 0.7027(18) 0.3664(10) 0.317(17) Uiso 1 1 d D . .
H71 H 0.6245 0.7330 0.3847 0.380 Uiso 1 1 calc R . .
C72 C 0.716(2) 0.7307(18) 0.3398(12) 0.37(2) Uiso 1 1 d D . .
H72 H 0.7211 0.7754 0.3360 0.441 Uiso 1 1 calc R . .
C73 C 0.7668(17) 0.6843(13) 0.3196(8) 0.214(10) Uiso 1 1 d D . .
H73 H 0.8187 0.7038 0.3080 0.257 Uiso 1 1 calc R . .
C74 C 0.7478(15) 0.6120(12) 0.3153(7) 0.176(7) Uiso 1 1 d D . .
H74 H 0.7760 0.5811 0.2960 0.211 Uiso 1 1 calc R . .
C75 C 0.666(3) 0.5084(18) 0.3322(13) 0.38(2) Uiso 1 1 d D . .
H75A H 0.6251 0.4938 0.3522 0.570 Uiso 1 1 calc R . .
H75B H 0.7249 0.4988 0.3387 0.570 Uiso 1 1 calc R . .
H75C H 0.6369 0.4815 0.2996 0.570 Uiso 1 1 calc R . .
C76 C 0.469(2) 0.7305(15) 0.7695(10) 0.263(13) Uiso 1 1 d D . .
H76A H 0.4910 0.7271 0.7400 0.315 Uiso 1 1 calc R . .
H76B H 0.4132 0.6897 0.7638 0.315 Uiso 1 1 calc R . .
C77 C 0.5468(18) 0.7317(13) 0.8073(9) 0.224(10) Uiso 1 1 d D . .
H77A H 0.6028 0.7273 0.7942 0.269 Uiso 1 1 calc R . .
H77B H 0.5251 0.6914 0.8185 0.269 Uiso 1 1 calc R . .
C78 C 0.5694(19) 0.8050(13) 0.8483(9) 0.229(10) Uiso 1 1 d D . .
H78A H 0.5595 0.7962 0.8775 0.274 Uiso 1 1 calc R . .
H78B H 0.6350 0.8326 0.8525 0.274 Uiso 1 1 calc R . .
C79 C 0.507(2) 0.8472(17) 0.8377(11) 0.314(17) Uiso 1 1 d D . .
H79A H 0.4673 0.8558 0.8610 0.377 Uiso 1 1 calc R . .
H79B H 0.5443 0.8938 0.8372 0.377 Uiso 1 1 calc R . .
C80 C 0.542(3) 0.000(2) 0.5420(12) 0.290(15) Uiso 1 1 d D . .
C81 C 0.552(2) 0.0609(12) 0.5286(11) 0.316(17) Uiso 1 1 d D . .
H81 H 0.5839 0.1050 0.5525 0.380 Uiso 1 1 calc R . .
C82 C 0.521(3) 0.0676(19) 0.4850(14) 0.40(2) Uiso 1 1 d D . .
H82 H 0.5397 0.1084 0.4762 0.482 Uiso 1 1 calc R . .
C83 C 0.575(3) 0.013(3) 0.5937(12) 0.24(2) Uiso 0.50 1 d PD . .
H83A H 0.5413 -0.0278 0.6015 0.357 Uiso 0.50 1 calc PR . .
H83B H 0.5638 0.0564 0.6130 0.357 Uiso 0.50 1 calc PR . .
H83C H 0.6415 0.0183 0.5993 0.357 Uiso 0.50 1 calc PR . .

loop_
_atom_site_aniso_label
_atom_site_aniso_U_11
_atom_site_aniso_U_22
_atom_site_aniso_U_33
_atom_site_aniso_U_23
_atom_site_aniso_U_13
_atom_site_aniso_U_12
Sm1 0.0527(2) 0.0484(2) 0.04352(19) 0.02107(15) 0.00822(15) 0.01930(16)
Sm2A 0.03199(17) 0.0523(2) 0.04230(18) 0.02389(15) 0.01164(13) 0.01605(14)
Sm2B 0.04131(19) 0.0503(2) 0.0482(2) 0.02706(16) 0.01859(15) 0.02325(16)
O1A 0.042(2) 0.044(2) 0.044(2) 0.016(2) 0.012(2) 0.014(2)
O2A 0.042(3) 0.076(3) 0.046(3) 0.031(2) 0.015(2) 0.019(2)
O3A 0.044(3) 0.049(3) 0.046(3) 0.015(2) 0.010(2) 0.017(2)
O4A 0.037(2) 0.054(3) 0.063(3) 0.026(2) 0.013(2) 0.017(2)
O1B 0.045(2) 0.048(3) 0.040(2) 0.022(2) 0.0118(19) 0.013(2)
O2B 0.064(3) 0.051(3) 0.060(3) 0.029(2) 0.028(3) 0.024(2)
O3B 0.052(3) 0.048(3) 0.047(3) 0.016(2) 0.011(2) 0.021(2)
O4B 0.036(2) 0.077(3) 0.059(3) 0.034(3) 0.021(2) 0.027(2)
N1A 0.035(3) 0.062(4) 0.045(3) 0.025(3) 0.007(2) 0.015(3)
N2A 0.035(3) 0.054(3) 0.054(3) 0.018(3) 0.013(3) 0.009(3)
N1B 0.035(3) 0.045(3) 0.050(3) 0.023(2) 0.016(2) 0.018(2)
N2B 0.064(4) 0.071(4) 0.050(3) 0.029(3) 0.023(3) 0.037(3)
C1A 0.040(3) 0.046(4) 0.040(3) 0.019(3) 0.003(3) 0.015(3)
C2A 0.051(4) 0.054(4) 0.039(3) 0.016(3) 0.008(3) 0.022(3)
C3A 0.073(5) 0.060(5) 0.047(4) 0.008(4) 0.005(4) 0.027(4)
C4A 0.064(5) 0.052(4) 0.066(5) 0.016(4) 0.002(4) 0.010(4)
C5A 0.052(4) 0.061(5) 0.065(5) 0.025(4) 0.005(4) 0.012(4)
C6A 0.046(4) 0.053(4) 0.039(3) 0.017(3) 0.001(3) 0.016(3)
C7A 0.037(3) 0.058(4) 0.039(3) 0.017(3) 0.010(3) 0.017(3)
C8A 0.045(4) 0.056(4) 0.040(3) 0.017(3) 0.011(3) 0.017(3)
C9A 0.063(5) 0.078(5) 0.042(4) 0.027(4) 0.016(3) 0.023(4)
C10A 0.045(4) 0.102(7) 0.051(4) 0.035(4) 0.022(3) 0.029(4)
C11A 0.039(4) 0.094(6) 0.055(4) 0.038(4) 0.016(3) 0.025(4)
C12A 0.044(4) 0.079(5) 0.051(4) 0.038(4) 0.014(3) 0.024(4)
C13A 0.032(3) 0.070(5) 0.044(4) 0.022(3) 0.008(3) 0.011(3)
C14A 0.042(4) 0.078(5) 0.047(4) 0.031(4) 0.013(3) 0.027(4)
C15A 0.047(4) 0.065(5) 0.055(4) 0.030(4) 0.008(3) 0.018(4)
C16A 0.064(5) 0.077(6) 0.092(7) 0.058(6) 0.019(5) 0.009(5)
C19A 0.064(5) 0.061(4) 0.047(4) 0.025(3) 0.021(3) 0.026(4)
C20A 0.074(6) 0.075(6) 0.081(6) 0.030(5) 0.028(5) 0.041(5)
C21A 0.063(5) 0.063(5) 0.064(5) 0.030(4) 0.030(4) 0.019(4)
C22A 0.103(7) 0.091(7) 0.053(5) 0.027(5) 0.030(5) 0.038(6)
C23A 0.095(7) 0.060(5) 0.082(7) 0.007(5) 0.015(6) 0.011(5)
C27A 0.047(4) 0.076(5) 0.046(4) 0.023(4) 0.010(3) 0.020(4)
C28A 0.057(5) 0.166(11) 0.046(5) 0.040(6) -0.002(4) 0.013(6)
C29A 0.070(6) 0.075(6) 0.062(5) 0.013(5) 0.010(4) 0.002(5)
C30A 0.057(5) 0.094(7) 0.074(6) 0.037(5) 0.014(4) 0.028(5)
C31A 0.062(5) 0.162(11) 0.051(5) 0.051(6) 0.030(4) 0.046(6)
C35A 0.049(4) 0.046(4) 0.041(3) 0.013(3) 0.004(3) 0.008(3)
C36A 0.067(5) 0.060(5) 0.047(4) 0.019(3) 0.018(4) 0.027(4)
C37A 0.080(6) 0.077(6) 0.055(5) -0.006(4) 0.002(4) 0.026(5)
C38A 0.072(6) 0.067(6) 0.076(6) -0.003(5) 0.000(5) 0.014(5)
C39A 0.052(5) 0.065(5) 0.076(6) 0.016(4) 0.007(4) 0.010(4)
C40A 0.057(4) 0.048(4) 0.055(4) 0.015(3) 0.011(4) 0.015(3)
C41A 0.035(3) 0.057(4) 0.045(4) 0.020(3) 0.011(3) 0.016(3)
C42A 0.042(4) 0.065(4) 0.049(4) 0.025(3) 0.015(3) 0.026(3)
C43A 0.055(5) 0.067(5) 0.063(5) 0.025(4) 0.016(4) 0.033(4)
C44A 0.042(4) 0.081(6) 0.072(5) 0.029(4) 0.016(4) 0.036(4)
C45A 0.036(4) 0.075(5) 0.074(5) 0.029(4) 0.018(4) 0.019(4)
C46A 0.033(3) 0.063(4) 0.053(4) 0.022(3) 0.013(3) 0.020(3)
C47A 0.044(4) 0.054(4) 0.055(4) 0.017(3) 0.013(3) 0.010(3)
C48A 0.039(4) 0.063(4) 0.060(4) 0.026(4) 0.023(3) 0.014(3)
C49A 0.053(4) 0.074(5) 0.051(4) 0.025(4) 0.011(3) 0.017(4)
C50A 0.050(5) 0.121(9) 0.065(6) 0.031(6) -0.002(4) 0.023(5)
C53A 0.075(5) 0.071(5) 0.047(4) 0.020(4) 0.023(4) 0.042(4)
C54A 0.088(7) 0.072(6) 0.095(7) 0.015(5) 0.021(6) 0.043(5)
C55A 0.086(7) 0.101(7) 0.055(5) 0.039(5) 0.022(5) 0.027(6)
C56A 0.058(5) 0.086(6) 0.057(5) 0.025(4) 0.018(4) 0.034(4)
C57A 0.097(8) 0.092(8) 0.085(8) -0.019(6) -0.002(6) 0.022(7)
C61A 0.050(4) 0.056(4) 0.071(5) 0.031(4) 0.013(4) 0.016(3)
C62A 0.083(7) 0.070(6) 0.113(8) 0.045(6) 0.016(6) 0.026(5)
C63A 0.059(5) 0.082(6) 0.069(5) 0.039(5) 0.018(4) 0.021(4)
C64A 0.065(5) 0.064(5) 0.069(5) 0.018(4) -0.006(4) 0.014(4)
C65A 0.059(5) 0.106(8) 0.097(7) 0.042(6) 0.022(5) 0.043(5)
C1B 0.043(4) 0.042(3) 0.042(3) 0.016(3) 0.005(3) 0.013(3)
C2B 0.049(4) 0.052(4) 0.046(4) 0.023(3) 0.009(3) 0.013(3)
C3B 0.055(5) 0.054(4) 0.061(5) 0.017(4) 0.004(4) 0.001(4)
C4B 0.071(5) 0.058(5) 0.044(4) 0.013(3) 0.007(4) 0.005(4)
C5B 0.065(5) 0.052(4) 0.055(4) 0.024(4) 0.022(4) 0.013(4)
C6B 0.049(4) 0.042(3) 0.044(4) 0.021(3) 0.013(3) 0.014(3)
C7B 0.051(4) 0.043(4) 0.062(4) 0.025(3) 0.017(3) 0.013(3)
C8B 0.068(5) 0.054(4) 0.078(5) 0.034(4) 0.026(4) 0.024(4)
C9B 0.093(7) 0.058(5) 0.111(8) 0.056(5) 0.041(6) 0.034(5)
C10B 0.074(6) 0.073(6) 0.108(7) 0.062(6) 0.037(5) 0.020(5)
C11B 0.048(4) 0.058(5) 0.090(6) 0.041(4) 0.029(4) 0.019(4)
C12B 0.042(4) 0.049(4) 0.072(5) 0.034(4) 0.018(3) 0.015(3)
C13B 0.043(4) 0.045(4) 0.053(4) 0.022(3) 0.016(3) 0.019(3)
C14B 0.037(3) 0.044(4) 0.067(4) 0.026(3) 0.016(3) 0.012(3)
C15B 0.049(4) 0.062(4) 0.053(4) 0.026(4) 0.015(3) 0.022(3)
C16B 0.073(5) 0.075(5) 0.059(5) 0.033(4) 0.028(4) 0.031(4)
C17B 0.143(11) 0.154(11) 0.063(6) 0.056(7) 0.040(7) 0.085(9)
C18B 0.214(17) 0.148(12) 0.067(7) 0.043(8) 0.051(9) 0.078(12)
C19B 0.045(4) 0.060(4) 0.061(5) 0.031(4) 0.008(3) 0.012(3)
C20B 0.078(6) 0.075(6) 0.086(7) 0.038(5) 0.027(5) 0.001(5)
C21B 0.053(5) 0.100(7) 0.072(6) 0.034(5) 0.015(4) 0.032(5)
C22B 0.058(5) 0.093(6) 0.060(5) 0.040(5) 0.028(4) 0.021(4)
C23B 0.104(8) 0.079(7) 0.063(6) 0.014(5) -0.003(6) -0.007(6)
C27B 0.110(8) 0.056(5) 0.095(7) 0.039(5) 0.041(6) 0.043(5)
C28B 0.099(8) 0.108(8) 0.106(8) 0.061(7) 0.050(7) 0.066(7)
C29B 0.176(14) 0.070(7) 0.200(15) 0.076(9) 0.095(12) 0.069(8)
C30B 0.141(11) 0.061(6) 0.099(8) 0.014(6) 0.041(8) 0.032(7)
C31B 0.113(9) 0.080(7) 0.151(11) 0.075(8) 0.071(8) 0.034(7)
C35B 0.070(5) 0.043(4) 0.038(3) 0.009(3) 0.006(3) 0.019(4)
C36B 0.082(6) 0.050(4) 0.049(4) 0.017(3) 0.013(4) 0.013(4)
C37B 0.111(8) 0.049(5) 0.059(5) 0.009(4) 0.013(5) 0.010(5)
C38B 0.151(11) 0.050(5) 0.064(6) 0.013(4) 0.036(7) 0.032(6)
C39B 0.113(8) 0.068(6) 0.067(6) 0.026(5) 0.037(6) 0.050(6)
C40B 0.084(6) 0.064(5) 0.052(4) 0.025(4) 0.020(4) 0.037(5)
C41B 0.044(4) 0.067(5) 0.065(5) 0.037(4) 0.021(3) 0.023(4)
C42B 0.043(4) 0.074(5) 0.065(5) 0.037(4) 0.024(3) 0.026(4)
C43B 0.045(4) 0.076(5) 0.076(5) 0.037(4) 0.019(4) 0.030(4)
C44B 0.043(4) 0.079(6) 0.085(6) 0.037(5) 0.019(4) 0.033(4)
C45B 0.057(5) 0.089(6) 0.075(6) 0.037(5) 0.032(4) 0.035(5)
C46B 0.048(4) 0.071(5) 0.064(5) 0.035(4) 0.027(4) 0.030(4)
C47B 0.071(5) 0.077(5) 0.048(4) 0.028(4) 0.028(4) 0.039(4)
C48B 0.057(5) 0.086(6) 0.067(5) 0.043(4) 0.035(4) 0.039(4)
C49B 0.090(6) 0.075(6) 0.072(5) 0.039(5) 0.036(5) 0.049(5)
C50B 0.125(12) 0.093(9) 0.131(12) 0.042(9) 0.048(10) 0.080(9)
C53B 0.068(5) 0.057(5) 0.061(5) 0.018(4) 0.012(4) 0.008(4)
C54B 0.085(7) 0.106(9) 0.083(7) 0.016(6) -0.010(6) 0.005(6)
C55B 0.098(8) 0.079(6) 0.080(7) 0.032(5) 0.031(6) 0.015(6)
C56B 0.055(5) 0.063(5) 0.083(6) 0.025(5) 0.011(4) 0.017(4)
C61B 0.048(4) 0.089(6) 0.064(5) 0.037(5) 0.019(4) 0.026(4)
C62B 0.067(6) 0.179(12) 0.062(6) 0.047(7) 0.010(5) 0.054(7)
C63B 0.067(6) 0.085(6) 0.072(6) 0.022(5) 0.024(5) 0.028(5)
C64B 0.065(5) 0.103(7) 0.083(6) 0.058(6) 0.031(5) 0.034(5)
C65B 0.052(5) 0.104(7) 0.095(7) 0.041(6) 0.029(5) 0.046(5)
C66B 0.095(9) 0.137(12) 0.187(15) 0.013(11) 0.026(9) 0.078(9)
C67B 0.051(6) 0.154(12) 0.127(10) 0.054(9) 0.027(6) 0.031(7)
C68B 0.066(6) 0.187(13) 0.122(10) 0.069(9) 0.026(6) 0.082(8)

loop_
_atom_type_symbol
_atom_type_description
_atom_type_scat_dispersion_real
_atom_type_scat_dispersion_imag
_atom_type_scat_source
C C 0.0033 0.0016 'International Tables Vol C Tables 4.2.6.8 and 6.1.1.4'
H H 0.0000 0.0000 'International Tables Vol C Tables 4.2.6.8 and 6.1.1.4'
N N 0.0061 0.0033 'International Tables Vol C Tables 4.2.6.8 and 6.1.1.4'
O O 0.0106 0.0060 'International Tables Vol C Tables 4.2.6.8 and 6.1.1.4'
Sm Sm -0.1638 3.4418 'International Tables Vol C Tables 4.2.6.8 and 6.1.1.4'

loop_
_geom_angle_atom_site_label_1
_geom_angle_atom_site_label_2
_geom_angle_atom_site_label_3
_geom_angle
_geom_angle_site_symmetry_1
_geom_angle_site_symmetry_3
_geom_angle_publ_flag
O1A Sm1 O3B 178.48(15) . . ?
O1A Sm1 O1B 111.01(15) . . ?
O3B Sm1 O1B 67.58(15) . . ?
O1A Sm1 O3A 68.10(15) . . ?
O3B Sm1 O3A 113.32(16) . . ?
O1B Sm1 O3A 179.03(15) . . ?
O1A Sm1 Sm2A 33.84(10) . . ?
O3B Sm1 Sm2A 147.59(11) . . ?
O1B Sm1 Sm2A 144.83(10) . . ?
O3A Sm1 Sm2A 34.27(11) . . ?
O1A Sm1 Sm2B 145.04(11) . . ?
O3B Sm1 Sm2B 33.54(11) . . ?
O1B Sm1 Sm2B 34.04(10) . . ?
O3A Sm1 Sm2B 146.85(11) . . ?
Sm2A Sm1 Sm2B 178.697(14) . . ?
O2A Sm2A O4A 108.13(19) . . ?
O2A Sm2A O1A 144.15(16) . . ?
O4A Sm2A O1A 97.65(17) . . ?
O2A Sm2A O3A 97.70(18) . . ?
O4A Sm2A O3A 144.69(17) . . ?
O1A Sm2A O3A 72.45(16) . . ?
O2A Sm2A N1A 73.60(18) . . ?
O4A Sm2A N1A 101.67(18) . . ?
O1A Sm2A N1A 77.15(16) . . ?
O3A Sm2A N1A 108.58(17) . . ?
O2A Sm2A N2A 100.84(18) . . ?
O4A Sm2A N2A 74.63(18) . . ?
O1A Sm2A N2A 109.90(17) . . ?
O3A Sm2A N2A 77.22(17) . . ?
N1A Sm2A N2A 172.25(18) . . ?
O2A Sm2A Sm1 125.89(13) . . ?
O4A Sm2A Sm1 125.96(13) . . ?
O1A Sm2A Sm1 35.59(11) . . ?
O3A Sm2A Sm1 36.87(11) . . ?
N1A Sm2A Sm1 92.64(12) . . ?
N2A Sm2A Sm1 95.02(13) . . ?
O2B Sm2B O4B 108.05(19) . . ?
O2B Sm2B O3B 99.35(19) . . ?
O4B Sm2B O3B 143.52(17) . . ?
O2B Sm2B O1B 145.86(17) . . ?
O4B Sm2B O1B 96.38(18) . . ?
O3B Sm2B O1B 71.58(16) . . ?
O2B Sm2B N1B 74.55(17) . . ?
O4B Sm2B N1B 100.81(17) . . ?
O3B Sm2B N1B 109.53(16) . . ?
O1B Sm2B N1B 77.77(15) . . ?
O2B Sm2B N2B 100.03(19) . . ?
O4B Sm2B N2B 74.08(19) . . ?
O3B Sm2B N2B 77.87(17) . . ?
O1B Sm2B N2B 109.57(17) . . ?
N1B Sm2B N2B 171.26(17) . . ?
O2B Sm2B Sm1 127.58(14) . . ?
O4B Sm2B Sm1 124.37(13) . . ?
O3B Sm2B Sm1 35.49(11) . . ?
O1B Sm2B Sm1 36.09(11) . . ?
N1B Sm2B Sm1 94.71(11) . . ?
N2B Sm2B Sm1 94.03(13) . . ?
C1A O1A Sm2A 115.1(4) . . ?
C1A O1A Sm1 133.5(4) . . ?
Sm2A O1A Sm1 110.57(17) . . ?
C7A O2A Sm2A 146.6(4) . . ?
C35A O3A Sm2A 119.7(4) . . ?
C35A O3A Sm1 130.0(4) . . ?
Sm2A O3A Sm1 108.86(18) . . ?
C41A O4A Sm2A 145.1(4) . . ?
C1B O1B Sm2B 117.1(4) . . ?
C1B O1B Sm1 132.0(4) . . ?
Sm2B O1B Sm1 109.87(17) . . ?
C7B O2B Sm2B 145.5(4) . . ?
C35B O3B Sm2B 117.3(4) . . ?
C35B O3B Sm1 130.9(4) . . ?
Sm2B O3B Sm1 110.97(18) . . ?
C41B O4B Sm2B 146.9(5) . . ?
C76 O5 C79 115(2) . . ?
C14A N1A C13A 106.6(5) . . ?
C14A N1A C15A 112.3(5) . . ?
C13A N1A C15A 112.4(6) . . ?
C14A N1A Sm2A 105.3(4) . . ?
C13A N1A Sm2A 109.3(4) . . ?
C15A N1A Sm2A 110.6(4) . . ?
C47A N2A C49A 111.8(6) . . ?
C47A N2A C48A 107.3(5) . . ?
C49A N2A C48A 112.0(6) . . ?
C47A N2A Sm2A 109.4(4) . . ?
C49A N2A Sm2A 110.1(4) . . ?
C48A N2A Sm2A 106.0(4) . . ?
C14B N1B C13B 107.5(5) . . ?
C14B N1B C15B 111.1(5) . . ?
C13B N1B C15B 111.9(5) . . ?
C14B N1B Sm2B 106.3(4) . . ?
C13B N1B Sm2B 108.6(4) . . ?
C15B N1B Sm2B 111.1(4) . . ?
C49B N2B C47B 112.0(7) . . ?
C49B N2B C48B 113.0(6) . . ?
C47B N2B C48B 107.0(6) . . ?
C49B N2B Sm2B 110.0(4) . . ?
C47B N2B Sm2B 107.9(4) . . ?
C48B N2B Sm2B 106.7(4) . . ?
O1A C1A C6A 117.0(6) . . ?
O1A C1A C2A 123.7(6) . . ?
C6A C1A C2A 119.3(6) . . ?
C3A C2A C1A 116.6(7) . . ?
C3A C2A C19A 118.2(7) . . ?
C1A C2A C19A 125.2(6) . . ?
C4A C3A C2A 126.2(8) . . ?
C4A C3A H3A 116.9 . . ?
C2A C3A H3A 116.9 . . ?
C3A C4A C5A 115.9(7) . . ?
C3A C4A C23A 122.4(8) . . ?
C5A C4A C23A 121.7(8) . . ?
C4A C5A C6A 121.7(8) . . ?
C4A C5A H5A 119.2 . . ?
C6A C5A H5A 119.2 . . ?
C5A C6A C1A 120.3(7) . . ?
C5A C6A C13A 120.6(7) . . ?
C1A C6A C13A 119.1(6) . . ?
O2A C7A C8A 122.7(6) . . ?
O2A C7A C12A 118.3(6) . . ?
C8A C7A C12A 119.0(6) . . ?
C9A C8A C7A 118.0(6) . . ?
C9A C8A C27A 121.3(6) . . ?
C7A C8A C27A 120.7(6) . . ?
C10A C9A C8A 123.9(7) . . ?
C10A C9A H9A 118.1 . . ?
C8A C9A H9A 118.1 . . ?
C11A C10A C9A 116.6(7) . . ?
C11A C10A C31A 119.7(7) . . ?
C9A C10A C31A 123.7(7) . . ?
C10A C11A C12A 122.2(7) . . ?
C10A C11A H11A 118.9 . . ?
C12A C11A H11A 118.9 . . ?
C11A C12A C7A 120.3(6) . . ?
C11A C12A C14A 119.8(6) . . ?
C7A C12A C14A 119.9(6) . . ?
N1A C13A C6A 113.8(6) . . ?
N1A C13A H13A 108.8 . . ?
C6A C13A H13A 108.8 . . ?
N1A C13A H13B 108.8 . . ?
C6A C13A H13B 108.8 . . ?
H13A C13A H13B 107.7 . . ?
N1A C14A C12A 117.2(6) . . ?
N1A C14A H14A 108.0 . . ?
C12A C14A H14A 108.0 . . ?
N1A C14A H14B 108.0 . . ?
C12A C14A H14B 108.0 . . ?
H14A C14A H14B 107.2 . . ?
N1A C15A C16A 116.9(6) . . ?
N1A C15A H15A 108.1 . . ?
C16A C15A H15A 108.1 . . ?
N1A C15A H15B 108.1 . . ?
C16A C15A H15B 108.1 . . ?
H15A C15A H15B 107.3 . . ?
C17C C16A C17A 25.0(12) . . ?
C17C C16A C15A 113.2(13) . . ?
C17A C16A C15A 107.2(11) . . ?
C17C C16A H16A 82(6) . . ?
C17A C16A H16A 107(7) . . ?
C15A C16A H16A 106(7) . . ?
C17C C16A H16B 121(4) . . ?
C17A C16A H16B 101(4) . . ?
C15A C16A H16B 105(4) . . ?
H16A C16A H16B 129(8) . . ?
C16A C17A C18A 111(2) . . ?
C16A C17A H17A 109.4 . . ?
C18A C17A H17A 109.4 . . ?
C16A C17A H17B 109.4 . . ?
C18A C17A H17B 109.4 . . ?
H17A C17A H17B 108.0 . . ?
C16A C17C C18C 99(3) . . ?
C16A C17C H17C 112.1 . . ?
C18C C17C H17C 112.1 . . ?
C16A C17C H17D 112.1 . . ?
C18C C17C H17D 112.1 . . ?
H17C C17C H17D 109.7 . . ?
C17A C18A H18A 109.5 . . ?
C17A C18A H18B 109.5 . . ?
H18A C18A H18B 109.5 . . ?
C17A C18A H18C 109.5 . . ?
H18A C18A H18C 109.5 . . ?
H18B C18A H18C 109.5 . . ?
C17C C18C H18D 109.5 . . ?
C17C C18C H18E 109.5 . . ?
H18D C18C H18E 109.5 . . ?
C17C C18C H18F 109.5 . . ?
H18D C18C H18F 109.5 . . ?
H18E C18C H18F 109.5 . . ?
C21A C19A C2A 116.0(6) . . ?
C21A C19A C20A 109.4(7) . . ?
C2A C19A C20A 107.4(6) . . ?
C21A C19A C22A 105.6(7) . . ?
C2A C19A C22A 110.3(7) . . ?
C20A C19A C22A 107.9(7) . . ?
C19A C20A H20A 109.5 . . ?
C19A C20A H20B 109.5 . . ?
H20A C20A H20B 109.5 . . ?
C19A C20A H20C 109.5 . . ?
H20A C20A H20C 109.5 . . ?
H20B C20A H20C 109.5 . . ?
C19A C21A H21A 109.5 . . ?
C19A C21A H21B 109.5 . . ?
H21A C21A H21B 109.5 . . ?
C19A C21A H21C 109.5 . . ?
H21A C21A H21C 109.5 . . ?
H21B C21A H21C 109.5 . . ?
C19A C22A H22A 109.5 . . ?
C19A C22A H22B 109.5 . . ?
H22A C22A H22B 109.5 . . ?
C19A C22A H22C 109.5 . . ?
H22A C22A H22C 109.5 . . ?
H22B C22A H22C 109.5 . . ?
C26C C23A C25A 57.5(19) . . ?
C26C C23A C24A 132(3) . . ?
C25A C23A C24A 106.7(19) . . ?
C26C C23A C25C 102(2) . . ?
C25A C23A C25C 48.1(14) . . ?
C24A C23A C25C 62.9(18) . . ?
C26C C23A C24C 120(2) . . ?
C25A C23A C24C 134.0(15) . . ?
C24A C23A C24C 35.7(16) . . ?
C25C C23A C24C 97.7(17) . . ?
C26C C23A C26A 47.3(19) . . ?
C25A C23A C26A 104.4(14) . . ?
C24A C23A C26A 116(2) . . ?
C25C C23A C26A 140.9(17) . . ?
C24C C23A C26A 84.1(14) . . ?
C26C C23A C4A 115(2) . . ?
C25A C23A C4A 108.9(12) . . ?
C24A C23A C4A 112.7(17) . . ?
C25C C23A C4A 107.8(14) . . ?
C24C C23A C4A 111.1(12) . . ?
C26A C23A C4A 107.9(11) . . ?
C23A C24A H24A 109.5 . . ?
C23A C24A H24B 109.5 . . ?
H24A C24A H24B 109.5 . . ?
C23A C24A H24C 109.5 . . ?
H24A C24A H24C 109.5 . . ?
H24B C24A H24C 109.5 . . ?
C23A C24C H24D 109.5 . . ?
C23A C24C H24E 109.5 . . ?
H24D C24C H24E 109.5 . . ?
C23A C24C H24F 109.5 . . ?
H24D C24C H24F 109.5 . . ?
H24E C24C H24F 109.5 . . ?
C23A C25A H25A 109.5 . . ?
C23A C25A H25B 109.5 . . ?
H25A C25A H25B 109.5 . . ?
C23A C25A H25C 109.5 . . ?
H25A C25A H25C 109.5 . . ?
H25B C25A H25C 109.5 . . ?
C23A C25C H25D 109.5 . . ?
C23A C25C H25E 109.5 . . ?
H25D C25C H25E 109.5 . . ?
C23A C25C H25F 109.5 . . ?
H25D C25C H25F 109.5 . . ?
H25E C25C H25F 109.5 . . ?
C23A C26A H26A 109.5 . . ?
C23A C26A H26B 109.5 . . ?
H26A C26A H26B 109.5 . . ?
C23A C26A H26C 109.5 . . ?
H26A C26A H26C 109.5 . . ?
H26B C26A H26C 109.5 . . ?
C23A C26C H26D 109.5 . . ?
C23A C26C H26E 109.5 . . ?
H26D C26C H26E 109.5 . . ?
C23A C26C H26F 109.5 . . ?
H26D C26C H26F 109.5 . . ?
H26E C26C H26F 109.5 . . ?
C30A C27A C29A 110.6(7) . . ?
C30A C27A C8A 110.2(7) . . ?
C29A C27A C8A 109.8(7) . . ?
C30A C27A C28A 105.8(7) . . ?
C29A C27A C28A 108.3(8) . . ?
C8A C27A C28A 112.0(6) . . ?
C27A C28A H28A 109.5 . . ?
C27A C28A H28B 109.5 . . ?
H28A C28A H28B 109.5 . . ?
C27A C28A H28C 109.5 . . ?
H28A C28A H28C 109.5 . . ?
H28B C28A H28C 109.5 . . ?
C27A C29A H29A 109.5 . . ?
C27A C29A H29B 109.5 . . ?
H29A C29A H29B 109.5 . . ?
C27A C29A H29C 109.5 . . ?
H29A C29A H29C 109.5 . . ?
H29B C29A H29C 109.5 . . ?
C27A C30A H30A 109.5 . . ?
C27A C30A H30B 109.5 . . ?
H30A C30A H30B 109.5 . . ?
C27A C30A H30C 109.5 . . ?
H30A C30A H30C 109.5 . . ?
H30B C30A H30C 109.5 . . ?
C32C C31A C33C 127(2) . . ?
C32C C31A C34C 91(2) . . ?
C33C C31A C34C 98(3) . . ?
C32C C31A C34A 135.9(16) . . ?
C33C C31A C34A 38.7(15) . . ?
C34C C31A C34A 62(2) . . ?
C32C C31A C32A 37.3(13) . . ?
C33C C31A C32A 128.0(18) . . ?
C34C C31A C32A 54(2) . . ?
C34A C31A C32A 109.1(12) . . ?
C32C C31A C10A 111.8(15) . . ?
C33C C31A C10A 116.9(16) . . ?
C34C C31A C10A 101(2) . . ?
C34A C31A C10A 107.7(10) . . ?
C32A C31A C10A 111.5(9) . . ?
C32C C31A C33A 73.4(16) . . ?
C33C C31A C33A 74.1(17) . . ?
C34C C31A C33A 151(2) . . ?
C34A C31A C33A 112.5(12) . . ?
C32A C31A C33A 108.5(12) . . ?
C10A C31A C33A 107.5(9) . . ?
C31A C32A H32A 109.5 . . ?
C31A C32A H32B 109.5 . . ?
H32A C32A H32B 109.5 . . ?
C31A C32A H32C 109.5 . . ?
H32A C32A H32C 109.5 . . ?
H32B C32A H32C 109.5 . . ?
C31A C32C H32D 109.5 . . ?
C31A C32C H32E 109.5 . . ?
H32D C32C H32E 109.5 . . ?
C31A C32C H32F 109.5 . . ?
H32D C32C H32F 109.5 . . ?
H32E C32C H32F 109.5 . . ?
C31A C33A H33A 109.5 . . ?
C31A C33A H33B 109.5 . . ?
H33A C33A H33B 109.5 . . ?
C31A C33A H33C 109.5 . . ?
H33A C33A H33C 109.5 . . ?
H33B C33A H33C 109.5 . . ?
C31A C33C H33D 109.5 . . ?
C31A C33C H33E 109.5 . . ?
H33D C33C H33E 109.5 . . ?
C31A C33C H33F 109.5 . . ?
H33D C33C H33F 109.5 . . ?
H33E C33C H33F 109.5 . . ?
C31A C34A H34A 109.5 . . ?
C31A C34A H34B 109.5 . . ?
H34A C34A H34B 109.5 . . ?
C31A C34A H34C 109.5 . . ?
H34A C34A H34C 109.5 . . ?
H34B C34A H34C 109.5 . . ?
C31A C34C H34D 109.5 . . ?
C31A C34C H34E 109.5 . . ?
H34D C34C H34E 109.5 . . ?
C31A C34C H34F 109.5 . . ?
H34D C34C H34F 109.5 . . ?
H34E C34C H34F 109.5 . . ?
O3A C35A C40A 117.7(6) . . ?
O3A C35A C36A 123.7(7) . . ?
C40A C35A C36A 118.5(7) . . ?
C37A C36A C35A 117.1(8) . . ?
C37A C36A C53A 118.6(7) . . ?
C35A C36A C53A 124.0(7) . . ?
C38A C37A C36A 125.4(8) . . ?
C38A C37A H37A 117.3 . . ?
C36A C37A H37A 117.3 . . ?
C37A C38A C39A 115.9(8) . . ?
C37A C38A C57A 122.7(9) . . ?
C39A C38A C57A 121.5(9) . . ?
C38A C39A C40A 122.2(8) . . ?
C38A C39A H39A 118.9 . . ?
C40A C39A H39A 118.9 . . ?
C39A C40A C35A 120.8(7) . . ?
C39A C40A C47A 118.9(7) . . ?
C35A C40A C47A 120.4(7) . . ?
O4A C41A C42A 123.9(6) . . ?
O4A C41A C46A 117.6(6) . . ?
C42A C41A C46A 118.5(6) . . ?
C43A C42A C41A 118.0(7) . . ?
C43A C42A C61A 121.5(7) . . ?
C41A C42A C61A 120.4(6) . . ?
C44A C43A C42A 125.0(8) . . ?
C44A C43A H43A 117.5 . . ?
C42A C43A H43A 117.5 . . ?
C43A C44A C45A 116.3(7) . . ?
C43A C44A C65A 123.6(8) . . ?
C45A C44A C65A 120.1(8) . . ?
C44A C45A C46A 121.7(7) . . ?
C44A C45A H45A 119.1 . . ?
C46A C45A H45A 119.1 . . ?
C45A C46A C41A 120.2(7) . . ?
C45A C46A C48A 120.5(7) . . ?
C41A C46A C48A 119.2(6) . . ?
N2A C47A C40A 114.4(6) . . ?
N2A C47A H47A 108.7 . . ?
C40A C47A H47A 108.7 . . ?
N2A C47A H47B 108.7 . . ?
C40A C47A H47B 108.7 . . ?
H47A C47A H47B 107.6 . . ?
N2A C48A C46A 115.7(6) . . ?
N2A C48A H48A 108.3 . . ?
C46A C48A H48A 108.3 . . ?
N2A C48A H48B 108.3 . . ?
C46A C48A H48B 108.3 . . ?
H48A C48A H48B 107.4 . . ?
N2A C49A C50A 117.8(7) . . ?
N2A C49A H49A 107.9 . . ?
C50A C49A H49A 107.9 . . ?
N2A C49A H49B 107.9 . . ?
C50A C49A H49B 107.9 . . ?
H49A C49A H49B 107.2 . . ?
C51A C50A C49A 113.7(12) . . ?
C51A C50A C51C 26.8(17) . . ?
C49A C50A C51C 108.8(15) . . ?
C51A C50A H50A 112(9) . . ?
C49A C50A H50A 102(8) . . ?
C51C C50A H50A 136(9) . . ?
C51A C50A H50B 127(6) . . ?
C49A C50A H50B 109(6) . . ?
C51C C50A H50B 110(6) . . ?
H50A C50A H50B 88(9) . . ?
C50A C51A C52A 112(2) . . ?
C50A C51A H51A 109.2 . . ?
C52A C51A H51A 109.2 . . ?
C50A C51A H51B 109.2 . . ?
C52A C51A H51B 109.2 . . ?
H51A C51A H51B 107.9 . . ?
C52C C51C C50A 115(3) . . ?
C52C C51C H51C 108.6 . . ?
C50A C51C H51C 108.6 . . ?
C52C C51C H51D 108.6 . . ?
C50A C51C H51D 108.6 . . ?
H51C C51C H51D 107.6 . . ?
C51A C52A H52A 109.5 . . ?
C51A C52A H52B 109.5 . . ?
H52A C52A H52B 109.5 . . ?
C51A C52A H52C 109.5 . . ?
H52A C52A H52C 109.5 . . ?
H52B C52A H52C 109.5 . . ?
C51C C52C H52D 109.5 . . ?
C51C C52C H52E 109.5 . . ?
H52D C52C H52E 109.5 . . ?
C51C C52C H52F 109.5 . . ?
H52D C52C H52F 109.5 . . ?
H52E C52C H52F 109.5 . . ?
C55A C53A C56A 110.1(8) . . ?
C55A C53A C36A 108.6(7) . . ?
C56A C53A C36A 113.8(6) . . ?
C55A C53A C54A 109.4(7) . . ?
C56A C53A C54A 105.2(7) . . ?
C36A C53A C54A 109.8(7) . . ?
C53A C54A H54A 109.5 . . ?
C53A C54A H54B 109.5 . . ?
H54A C54A H54B 109.5 . . ?
C53A C54A H54C 109.5 . . ?
H54A C54A H54C 109.5 . . ?
H54B C54A H54C 109.5 . . ?
C53A C55A H55A 109.5 . . ?
C53A C55A H55B 109.5 . . ?
H55A C55A H55B 109.5 . . ?
C53A C55A H55C 109.5 . . ?
H55A C55A H55C 109.5 . . ?
H55B C55A H55C 109.5 . . ?
C53A C56A H56A 109.5 . . ?
C53A C56A H56B 109.5 . . ?
H56A C56A H56B 109.5 . . ?
C53A C56A H56C 109.5 . . ?
H56A C56A H56C 109.5 . . ?
H56B C56A H56C 109.5 . . ?
C58A C57A C60C 44.1(15) . . ?
C58A C57A C59C 132(2) . . ?
C60C C57A C59C 114(2) . . ?
C58A C57A C58C 50.2(16) . . ?
C60C C57A C58C 94(2) . . ?
C59C C57A C58C 114(2) . . ?
C58A C57A C59A 113.9(18) . . ?
C60C C57A C59A 140.7(19) . . ?
C59C C57A C59A 51.0(16) . . ?
C58C C57A C59A 69.1(19) . . ?
C58A C57A C60A 110.2(19) . . ?
C60C C57A C60A 70.6(19) . . ?
C59C C57A C60A 50.0(16) . . ?
C58C C57A C60A 141(2) . . ?
C59A C57A C60A 100.4(16) . . ?
C58A C57A C38A 115.1(14) . . ?
C60C C57A C38A 112.1(17) . . ?
C59C C57A C38A 112.6(17) . . ?
C58C C57A C38A 109.8(17) . . ?
C59A C57A C38A 107.1(15) . . ?
C60A C57A C38A 109.1(15) . . ?
C57A C58A H58A 109.5 . . ?
C57A C58A H58B 109.5 . . ?
H58A C58A H58B 109.5 . . ?
C57A C58A H58C 109.5 . . ?
H58A C58A H58C 109.5 . . ?
H58B C58A H58C 109.5 . . ?
C57A C58C H58D 109.5 . . ?
C57A C58C H58E 109.5 . . ?
H58D C58C H58E 109.5 . . ?
C57A C58C H58F 109.5 . . ?
H58D C58C H58F 109.5 . . ?
H58E C58C H58F 109.5 . . ?
C57A C59A H59A 109.5 . . ?
C57A C59A H59B 109.5 . . ?
H59A C59A H59B 109.5 . . ?
C57A C59A H59C 109.5 . . ?
H59A C59A H59C 109.5 . . ?
H59B C59A H59C 109.5 . . ?
C57A C59C H59D 109.5 . . ?
C57A C59C H59E 109.5 . . ?
H59D C59C H59E 109.5 . . ?
C57A C59C H59F 109.5 . . ?
H59D C59C H59F 109.5 . . ?
H59E C59C H59F 109.5 . . ?
C57A C60A H60A 109.5 . . ?
C57A C60A H60B 109.5 . . ?
H60A C60A H60B 109.5 . . ?
C57A C60A H60C 109.5 . . ?
H60A C60A H60C 109.5 . . ?
H60B C60A H60C 109.5 . . ?
C57A C60C H60D 109.5 . . ?
C57A C60C H60E 109.5 . . ?
H60D C60C H60E 109.5 . . ?
C57A C60C H60F 109.5 . . ?
H60D C60C H60F 109.5 . . ?
H60E C60C H60F 109.5 . . ?
C63A C61A C62A 106.1(7) . . ?
C63A C61A C42A 110.4(7) . . ?
C62A C61A C42A 112.9(7) . . ?
C63A C61A C64A 109.5(7) . . ?
C62A C61A C64A 107.7(7) . . ?
C42A C61A C64A 110.1(6) . . ?
C61A C62A H62A 109.5 . . ?
C61A C62A H62B 109.5 . . ?
H62A C62A H62B 109.5 . . ?
C61A C62A H62C 109.5 . . ?
H62A C62A H62C 109.5 . . ?
H62B C62A H62C 109.5 . . ?
C61A C63A H63A 109.5 . . ?
C61A C63A H63B 109.5 . . ?
H63A C63A H63B 109.5 . . ?
C61A C63A H63C 109.5 . . ?
H63A C63A H63C 109.5 . . ?
H63B C63A H63C 109.5 . . ?
C61A C64A H64A 109.5 . . ?
C61A C64A H64B 109.5 . . ?
H64A C64A H64B 109.5 . . ?
C61A C64A H64C 109.5 . . ?
H64A C64A H64C 109.5 . . ?
H64B C64A H64C 109.5 . . ?
C68A C65A C66A 108.5(12) . . ?
C68A C65A C66C 56.4(19) . . ?
C66A C65A C66C 55.3(19) . . ?
C68A C65A C67C 124.8(17) . . ?
C66A C65A C67C 83.9(17) . . ?
C66C C65A C67C 127(2) . . ?
C68A C65A C67A 104.5(12) . . ?
C66A C65A C67A 113.2(13) . . ?
C66C C65A C67A 140(2) . . ?
C67C C65A C67A 30.6(14) . . ?
C68A C65A C44A 113.1(11) . . ?
C66A C65A C44A 108.7(10) . . ?
C66C C65A C44A 111.4(19) . . ?
C67C C65A C44A 112.7(15) . . ?
C67A C65A C44A 108.9(10) . . ?
C68A C65A C68C 44.5(15) . . ?
C66A C65A C68C 140.7(18) . . ?
C66C C65A C68C 100(2) . . ?
C67C C65A C68C 92(2) . . ?
C67A C65A C68C 64.0(16) . . ?
C44A C65A C68C 108.8(16) . . ?
C65A C66A H66A 109.5 . . ?
C65A C66A H66B 109.5 . . ?
H66A C66A H66B 109.5 . . ?
C65A C66A H66C 109.5 . . ?
H66A C66A H66C 109.5 . . ?
H66B C66A H66C 109.5 . . ?
C65A C66C H66D 109.5 . . ?
C65A C66C H66E 109.5 . . ?
H66D C66C H66E 109.5 . . ?
C65A C66C H66F 109.5 . . ?
H66D C66C H66F 109.5 . . ?
H66E C66C H66F 109.5 . . ?
C65A C67A H67A 109.5 . . ?
C65A C67A H67B 109.5 . . ?
H67A C67A H67B 109.5 . . ?
C65A C67A H67C 109.5 . . ?
H67A C67A H67C 109.5 . . ?
H67B C67A H67C 109.5 . . ?
C65A C67C H67D 109.5 . . ?
C65A C67C H67E 109.5 . . ?
H67D C67C H67E 109.5 . . ?
C65A C67C H67F 109.5 . . ?
H67D C67C H67F 109.5 . . ?
H67E C67C H67F 109.5 . . ?
C65A C68A H68A 109.5 . . ?
C65A C68A H68B 109.5 . . ?
H68A C68A H68B 109.5 . . ?
C65A C68A H68C 109.5 . . ?
H68A C68A H68C 109.5 . . ?
H68B C68A H68C 109.5 . . ?
C65A C68C H68D 109.5 . . ?
C65A C68C H68E 109.5 . . ?
H68D C68C H68E 109.5 . . ?
C65A C68C H68F 109.5 . . ?
H68D C68C H68F 109.5 . . ?
H68E C68C H68F 109.5 . . ?
O1B C1B C2B 124.9(6) . . ?
O1B C1B C6B 116.5(6) . . ?
C2B C1B C6B 118.6(6) . . ?
C3B C2B C1B 117.0(7) . . ?
C3B C2B C19B 118.7(7) . . ?
C1B C2B C19B 124.1(6) . . ?
C4B C3B C2B 125.5(7) . . ?
C4B C3B H3B 117.2 . . ?
C2B C3B H3B 117.2 . . ?
C3B C4B C5B 116.9(7) . . ?
C3B C4B C23B 124.0(8) . . ?
C5B C4B C23B 119.1(8) . . ?
C4B C5B C6B 121.1(7) . . ?
C4B C5B H5B 119.4 . . ?
C6B C5B H5B 119.4 . . ?
C5B C6B C1B 120.9(6) . . ?
C5B C6B C13B 119.0(6) . . ?
C1B C6B C13B 120.1(6) . . ?
O2B C7B C12B 117.8(6) . . ?
O2B C7B C8B 123.7(7) . . ?
C12B C7B C8B 118.5(7) . . ?
C9B C8B C7B 117.3(7) . . ?
C9B C8B C27B 122.3(7) . . ?
C7B C8B C27B 120.4(7) . . ?
C8B C9B C10B 125.5(7) . . ?
C8B C9B H9B 117.3 . . ?
C10B C9B H9B 117.3 . . ?
C9B C10B C11B 115.6(8) . . ?
C9B C10B C31B 123.8(8) . . ?
C11B C10B C31B 120.6(9) . . ?
C12B C11B C10B 122.4(8) . . ?
C12B C11B H11B 118.8 . . ?
C10B C11B H11B 118.8 . . ?
C11B C12B C7B 120.5(7) . . ?
C11B C12B C14B 119.6(6) . . ?
C7B C12B C14B 119.9(6) . . ?
C6B C13B N1B 112.9(5) . . ?
C6B C13B H13C 109.0 . . ?
N1B C13B H13C 109.0 . . ?
C6B C13B H13D 109.0 . . ?
N1B C13B H13D 109.0 . . ?
H13C C13B H13D 107.8 . . ?
N1B C14B C12B 116.4(6) . . ?
N1B C14B H14C 108.2 . . ?
C12B C14B H14C 108.2 . . ?
N1B C14B H14D 108.2 . . ?
C12B C14B H14D 108.2 . . ?
H14C C14B H14D 107.3 . . ?
N1B C15B C16B 117.2(6) . . ?
N1B C15B H15C 108.0 . . ?
C16B C15B H15C 108.0 . . ?
N1B C15B H15D 108.0 . . ?
C16B C15B H15D 108.0 . . ?
H15C C15B H15D 107.3 . . ?
C17B C16B C15B 111.7(7) . . ?
C17B C16B H16C 109.3 . . ?
C15B C16B H16C 109.3 . . ?
C17B C16B H16D 109.3 . . ?
C15B C16B H16D 109.3 . . ?
H16C C16B H16D 107.9 . . ?
C16B C17B C18B 112.0(10) . . ?
C16B C17B H17E 109.2 . . ?
C18B C17B H17E 109.2 . . ?
C16B C17B H17F 109.2 . . ?
C18B C17B H17F 109.2 . . ?
H17E C17B H17F 107.9 . . ?
C17B C18B H18G 109.5 . . ?
C17B C18B H18H 109.5 . . ?
H18G C18B H18H 109.5 . . ?
C17B C18B H18I 109.5 . . ?
H18G C18B H18I 109.5 . . ?
H18H C18B H18I 109.5 . . ?
C21B C19B C22B 109.8(7) . . ?
C21B C19B C20B 109.0(7) . . ?
C22B C19B C20B 105.9(7) . . ?
C21B C19B C2B 108.0(6) . . ?
C22B C19B C2B 115.0(6) . . ?
C20B C19B C2B 109.0(7) . . ?
C19B C20B H20D 109.5 . . ?
C19B C20B H20E 109.5 . . ?
H20D C20B H20E 109.5 . . ?
C19B C20B H20F 109.5 . . ?
H20D C20B H20F 109.5 . . ?
H20E C20B H20F 109.5 . . ?
C19B C21B H21D 109.5 . . ?
C19B C21B H21E 109.5 . . ?
H21D C21B H21E 109.5 . . ?
C19B C21B H21F 109.5 . . ?
H21D C21B H21F 109.5 . . ?
H21E C21B H21F 109.5 . . ?
C19B C22B H22D 109.5 . . ?
C19B C22B H22E 109.5 . . ?
H22D C22B H22E 109.5 . . ?
C19B C22B H22F 109.5 . . ?
H22D C22B H22F 109.5 . . ?
H22E C22B H22F 109.5 . . ?
C25D C23B C26D 133(3) . . ?
C25D C23B C24D 86(3) . . ?
C26D C23B C24D 106(2) . . ?
C25D C23B C26B 67(3) . . ?
C26D C23B C26B 76.4(17) . . ?
C24D C23B C26B 140(2) . . ?
C25D C23B C4B 105(2) . . ?
C26D C23B C4B 115.2(16) . . ?
C24D C23B C4B 105(2) . . ?
C26B C23B C4B 110.1(10) . . ?
C25D C23B C24B 144(3) . . ?
C26D C23B C24B 32.0(14) . . ?
C24D C23B C24B 77(2) . . ?
C26B C23B C24B 107.6(13) . . ?
C4B C23B C24B 109.5(11) . . ?
C25D C23B C25B 46(2) . . ?
C26D C23B C25B 126.2(18) . . ?
C24D C23B C25B 39.9(18) . . ?
C26B C23B C25B 106.4(12) . . ?
C4B C23B C25B 113.7(11) . . ?
C24B C23B C25B 109.4(13) . . ?
C23B C24B H24G 109.5 . . ?
C23B C24B H24H 109.5 . . ?
H24G C24B H24H 109.5 . . ?
C23B C24B H24I 109.5 . . ?
H24G C24B H24I 109.5 . . ?
H24H C24B H24I 109.5 . . ?
C23B C24D H24J 109.5 . . ?
C23B C24D H24K 109.5 . . ?
H24J C24D H24K 109.5 . . ?
C23B C24D H24L 109.5 . . ?
H24J C24D H24L 109.5 . . ?
H24K C24D H24L 109.5 . . ?
C23B C25B H25G 109.5 . . ?
C23B C25B H25H 109.5 . . ?
H25G C25B H25H 109.5 . . ?
C23B C25B H25I 109.5 . . ?
H25G C25B H25I 109.5 . . ?
H25H C25B H25I 109.5 . . ?
C23B C25D H25J 109.5 . . ?
C23B C25D H25K 109.5 . . ?
H25J C25D H25K 109.5 . . ?
C23B C25D H25L 109.5 . . ?
H25J C25D H25L 109.5 . . ?
H25K C25D H25L 109.5 . . ?
C23B C26B H26G 109.5 . . ?
C23B C26B H26H 109.5 . . ?
H26G C26B H26H 109.5 . . ?
C23B C26B H26I 109.5 . . ?
H26G C26B H26I 109.5 . . ?
H26H C26B H26I 109.5 . . ?
C23B C26D H26J 109.5 . . ?
C23B C26D H26K 109.5 . . ?
H26J C26D H26K 109.5 . . ?
C23B C26D H26L 109.5 . . ?
H26J C26D H26L 109.5 . . ?
H26K C26D H26L 109.5 . . ?
C28B C27B C30B 111.0(9) . . ?
C28B C27B C8B 109.4(8) . . ?
C30B C27B C8B 109.0(8) . . ?
C28B C27B C29B 108.0(9) . . ?
C30B C27B C29B 108.7(10) . . ?
C8B C27B C29B 110.7(8) . . ?
C27B C28B H28D 109.5 . . ?
C27B C28B H28E 109.5 . . ?
H28D C28B H28E 109.5 . . ?
C27B C28B H28F 109.5 . . ?
H28D C28B H28F 109.5 . . ?
H28E C28B H28F 109.5 . . ?
C27B C29B H29D 109.5 . . ?
C27B C29B H29E 109.5 . . ?
H29D C29B H29E 109.5 . . ?
C27B C29B H29F 109.5 . . ?
H29D C29B H29F 109.5 . . ?
H29E C29B H29F 109.5 . . ?
C27B C30B H30D 109.5 . . ?
C27B C30B H30E 109.5 . . ?
H30D C30B H30E 109.5 . . ?
C27B C30B H30F 109.5 . . ?
H30D C30B H30F 109.5 . . ?
H30E C30B H30F 109.5 . . ?
C32B C31B C33B 107(2) . . ?
C32B C31B C34D 127.5(19) . . ?
C33B C31B C34D 69.6(19) . . ?
C32B C31B C33D 73.6(17) . . ?
C33B C31B C33D 39.9(17) . . ?
C34D C31B C33D 107(2) . . ?
C32B C31B C32D 38.0(13) . . ?
C33B C31B C32D 138(2) . . ?
C34D C31B C32D 109(2) . . ?
C33D C31B C32D 111.2(18) . . ?
C32B C31B C10B 117.4(13) . . ?
C33B C31B C10B 108.9(18) . . ?
C34D C31B C10B 112.3(16) . . ?
C33D C31B C10B 107.4(15) . . ?
C32D C31B C10B 109.7(14) . . ?
C32B C31B C34B 106.6(17) . . ?
C33B C31B C34B 102.4(19) . . ?
C34D C31B C34B 35.0(14) . . ?
C33D C31B C34B 132.8(17) . . ?
C32D C31B C34B 77.2(16) . . ?
C10B C31B C34B 113.0(13) . . ?
C31B C32B H32G 109.5 . . ?
C31B C32B H32H 109.5 . . ?
H32G C32B H32H 109.5 . . ?
C31B C32B H32I 109.5 . . ?
H32G C32B H32I 109.5 . . ?
H32H C32B H32I 109.5 . . ?
C31B C32D H32J 109.5 . . ?
C31B C32D H32K 109.5 . . ?
H32J C32D H32K 109.5 . . ?
C31B C32D H32L 109.5 . . ?
H32J C32D H32L 109.5 . . ?
H32K C32D H32L 109.5 . . ?
C31B C33B H33G 109.5 . . ?
C31B C33B H33H 109.5 . . ?
H33G C33B H33H 109.5 . . ?
C31B C33B H33I 109.5 . . ?
H33G C33B H33I 109.5 . . ?
H33H C33B H33I 109.5 . . ?
C31B C33D H33J 109.5 . . ?
C31B C33D H33K 109.5 . . ?
H33J C33D H33K 109.5 . . ?
C31B C33D H33L 109.5 . . ?
H33J C33D H33L 109.5 . . ?
H33K C33D H33L 109.5 . . ?
C31B C34B H34G 109.5 . . ?
C31B C34B H34H 109.5 . . ?
H34G C34B H34H 109.5 . . ?
C31B C34B H34I 109.5 . . ?
H34G C34B H34I 109.5 . . ?
H34H C34B H34I 109.5 . . ?
C31B C34D H34J 109.5 . . ?
C31B C34D H34K 109.5 . . ?
H34J C34D H34K 109.5 . . ?
C31B C34D H34L 109.5 . . ?
H34J C34D H34L 109.5 . . ?
H34K C34D H34L 109.5 . . ?
O3B C35B C36B 123.5(7) . . ?
O3B C35B C40B 116.7(7) . . ?
C36B C35B C40B 119.8(7) . . ?
C35B C36B C37B 116.9(9) . . ?
C35B C36B C53B 125.3(7) . . ?
C37B C36B C53B 117.5(8) . . ?
C38B C37B C36B 123.9(10) . . ?
C38B C37B H37B 118.1 . . ?
C36B C37B H37B 118.1 . . ?
C39B C38B C37B 117.8(8) . . ?
C39B C38B C57B 119.9(11) . . ?
C37B C38B C57B 122.3(12) . . ?
C38B C39B C40B 122.1(9) . . ?
C38B C39B H39B 119.0 . . ?
C40B C39B H39B 119.0 . . ?
C39B C40B C35B 119.6(9) . . ?
C39B C40B C47B 120.8(8) . . ?
C35B C40B C47B 119.6(7) . . ?
O4B C41B C42B 123.5(7) . . ?
O4B C41B C46B 117.7(7) . . ?
C42B C41B C46B 118.8(6) . . ?
C43B C42B C41B 117.8(7) . . ?
C43B C42B C61B 121.7(7) . . ?
C41B C42B C61B 120.5(6) . . ?
C44B C43B C42B 124.0(8) . . ?
C44B C43B H43B 118.0 . . ?
C42B C43B H43B 118.0 . . ?
C43B C44B C45B 117.2(7) . . ?
C43B C44B C65B 122.2(8) . . ?
C45B C44B C65B 120.6(8) . . ?
C44B C45B C46B 122.5(8) . . ?
C44B C45B H45B 118.8 . . ?
C46B C45B H45B 118.8 . . ?
C45B C46B C41B 119.7(7) . . ?
C45B C46B C48B 120.0(7) . . ?
C41B C46B C48B 120.1(6) . . ?
C40B C47B N2B 114.4(6) . . ?
C40B C47B H47C 108.7 . . ?
N2B C47B H47C 108.7 . . ?
C40B C47B H47D 108.7 . . ?
N2B C47B H47D 108.7 . . ?
H47C C47B H47D 107.6 . . ?
C46B C48B N2B 115.1(6) . . ?
C46B C48B H48C 108.5 . . ?
N2B C48B H48C 108.5 . . ?
C46B C48B H48D 108.5 . . ?
N2B C48B H48D 108.5 . . ?
H48C C48B H48D 107.5 . . ?
N2B C49B C50B 116.7(8) . . ?
N2B C49B H49C 108.1 . . ?
C50B C49B H49C 108.1 . . ?
N2B C49B H49D 108.1 . . ?
C50B C49B H49D 108.1 . . ?
H49C C49B H49D 107.3 . . ?
C51B C50B C51D 23(2) . . ?
C51B C50B C49B 114(2) . . ?
C51D C50B C49B 110(2) . . ?
C51B C50B H50C 102(6) . . ?
C51D C50B H50C 124(6) . . ?
C49B C50B H50C 105(6) . . ?
C51B C50B H50D 120(9) . . ?
C51D C50B H50D 101(8) . . ?
C49B C50B H50D 100(8) . . ?
H50C C50B H50D 115(10) . . ?
C50B C51B C52B 103(4) . . ?
C50B C51B H51G 111.1 . . ?
C52B C51B H51G 111.1 . . ?
C50B C51B H51H 111.1 . . ?
C52B C51B H51H 111.1 . . ?
H51G C51B H51H 109.1 . . ?
C50B C51D C52D 112(4) . . ?
C50B C51D H51E 109.2 . . ?
C52D C51D H51E 109.2 . . ?
C50B C51D H51F 109.2 . . ?
C52D C51D H51F 109.2 . . ?
H51E C51D H51F 107.9 . . ?
C51B C52B H52G 109.5 . . ?
C51B C52B H52H 109.5 . . ?
H52G C52B H52H 109.5 . . ?
C51B C52B H52I 109.5 . . ?
H52G C52B H52I 109.5 . . ?
H52H C52B H52I 109.5 . . ?
C51D C52D H52J 109.5 . . ?
C51D C52D H52K 109.5 . . ?
H52J C52D H52K 109.5 . . ?
C51D C52D H52L 109.5 . . ?
H52J C52D H52L 109.5 . . ?
H52K C52D H52L 109.5 . . ?
C56B C53B C36B 115.0(7) . . ?
C56B C53B C55B 109.9(7) . . ?
C36B C53B C55B 107.3(8) . . ?
C56B C53B C54B 104.6(8) . . ?
C36B C53B C54B 110.1(8) . . ?
C55B C53B C54B 109.9(8) . . ?
C53B C54B H54D 109.5 . . ?
C53B C54B H54E 109.5 . . ?
H54D C54B H54E 109.5 . . ?
C53B C54B H54F 109.5 . . ?
H54D C54B H54F 109.5 . . ?
H54E C54B H54F 109.5 . . ?
C53B C55B H55D 109.5 . . ?
C53B C55B H55E 109.5 . . ?
H55D C55B H55E 109.5 . . ?
C53B C55B H55F 109.5 . . ?
H55D C55B H55F 109.5 . . ?
H55E C55B H55F 109.5 . . ?
C53B C56B H56D 109.5 . . ?
C53B C56B H56E 109.5 . . ?
H56D C56B H56E 109.5 . . ?
C53B C56B H56F 109.5 . . ?
H56D C56B H56F 109.5 . . ?
H56E C56B H56F 109.5 . . ?
C60B C57B C58B 121(2) . . ?
C60B C57B C58D 67(2) . . ?
C58B C57B C58D 61.4(18) . . ?
C60B C57B C59D 135(3) . . ?
C58B C57B C59D 61(2) . . ?
C58D C57B C59D 120(3) . . ?
C60B C57B C60D 50.7(17) . . ?
C58B C57B C60D 135.2(19) . . ?
C58D C57B C60D 114(2) . . ?
C59D C57B C60D 95(2) . . ?
C60B C57B C59B 96.3(19) . . ?
C58B C57B C59B 106.1(18) . . ?
C58D C57B C59B 142(2) . . ?
C59D C57B C59B 49(2) . . ?
C60D C57B C59B 47.1(15) . . ?
C60B C57B C38B 109.9(17) . . ?
C58B C57B C38B 112.6(14) . . ?
C58D C57B C38B 108.4(18) . . ?
C59D C57B C38B 108(2) . . ?
C60D C57B C38B 110.8(16) . . ?
C59B C57B C38B 109.7(15) . . ?
C57B C58B H58G 109.5 . . ?
C57B C58B H58H 109.5 . . ?
H58G C58B H58H 109.5 . . ?
C57B C58B H58I 109.5 . . ?
H58G C58B H58I 109.5 . . ?
H58H C58B H58I 109.5 . . ?
C57B C58D H58J 109.5 . . ?
C57B C58D H58K 109.5 . . ?
H58J C58D H58K 109.5 . . ?
C57B C58D H58L 109.5 . . ?
H58J C58D H58L 109.5 . . ?
H58K C58D H58L 109.5 . . ?
C57B C59B H59G 109.5 . . ?
C57B C59B H59H 109.5 . . ?
H59G C59B H59H 109.5 . . ?
C57B C59B H59I 109.5 . . ?
H59G C59B H59I 109.5 . . ?
H59H C59B H59I 109.5 . . ?
C57B C59D H59J 109.5 . . ?
C57B C59D H59K 109.5 . . ?
H59J C59D H59K 109.5 . . ?
C57B C59D H59L 109.5 . . ?
H59J C59D H59L 109.5 . . ?
H59K C59D H59L 109.5 . . ?
C57B C60B H60G 109.5 . . ?
C57B C60B H60H 109.5 . . ?
H60G C60B H60H 109.5 . . ?
C57B C60B H60I 109.5 . . ?
H60G C60B H60I 109.5 . . ?
H60H C60B H60I 109.5 . . ?
C57B C60D H60J 109.5 . . ?
C57B C60D H60K 109.5 . . ?
H60J C60D H60K 109.5 . . ?
C57B C60D H60L 109.5 . . ?
H60J C60D H60L 109.5 . . ?
H60K C60D H60L 109.5 . . ?
C42B C61B C62B 112.4(7) . . ?
C42B C61B C64B 109.8(7) . . ?
C62B C61B C64B 107.2(8) . . ?
C42B C61B C63B 109.9(7) . . ?
C62B C61B C63B 107.1(8) . . ?
C64B C61B C63B 110.3(7) . . ?
C61B C62B H62D 109.5 . . ?
C61B C62B H62E 109.5 . . ?
H62D C62B H62E 109.5 . . ?
C61B C62B H62F 109.5 . . ?
H62D C62B H62F 109.5 . . ?
H62E C62B H62F 109.5 . . ?
C61B C63B H63D 109.5 . . ?
C61B C63B H63E 109.5 . . ?
H63D C63B H63E 109.5 . . ?
C61B C63B H63F 109.5 . . ?
H63D C63B H63F 109.5 . . ?
H63E C63B H63F 109.5 . . ?
C61B C64B H64D 109.5 . . ?
C61B C64B H64E 109.5 . . ?
H64D C64B H64E 109.5 . . ?
C61B C64B H64F 109.5 . . ?
H64D C64B H64F 109.5 . . ?
H64E C64B H64F 109.5 . . ?
C66B C65B C67B 110.2(10) . . ?
C66B C65B C68B 108.4(10) . . ?
C67B C65B C68B 107.3(9) . . ?
C66B C65B C44B 109.3(9) . . ?
C67B C65B C44B 109.7(8) . . ?
C68B C65B C44B 111.9(8) . . ?
C65B C66B H66G 109.5 . . ?
C65B C66B H66H 109.5 . . ?
H66G C66B H66H 109.5 . . ?
C65B C66B H66I 109.5 . . ?
H66G C66B H66I 109.5 . . ?
H66H C66B H66I 109.5 . . ?
C65B C67B H67G 109.5 . . ?
C65B C67B H67H 109.5 . . ?
H67G C67B H67H 109.5 . . ?
C65B C67B H67I 109.5 . . ?
H67G C67B H67I 109.5 . . ?
H67H C67B H67I 109.5 . . ?
C65B C68B H68G 109.5 . . ?
C65B C68B H68H 109.5 . . ?
H68G C68B H68H 109.5 . . ?
C65B C68B H68I 109.5 . . ?
H68G C68B H68I 109.5 . . ?
H68H C68B H68I 109.5 . . ?
C70 C69 C74 122(3) . . ?
C70 C69 C75 127(3) . . ?
C74 C69 C75 111(3) . . ?
C69 C70 C71 118(3) . . ?
C69 C70 H70 120.9 . . ?
C71 C70 H70 120.9 . . ?
C70 C71 C72 124(3) . . ?
C70 C71 H71 118.0 . . ?
C72 C71 H71 118.0 . . ?
C73 C72 C71 112(3) . . ?
C73 C72 H72 123.8 . . ?
C71 C72 H72 123.8 . . ?
C74 C73 C72 126(2) . . ?
C74 C73 H73 116.9 . . ?
C72 C73 H73 116.9 . . ?
C73 C74 C69 116(2) . . ?
C73 C74 H74 122.0 . . ?
C69 C74 H74 122.0 . . ?
C69 C75 H75A 109.5 . . ?
C69 C75 H75B 109.5 . . ?
H75A C75 H75B 109.5 . . ?
C69 C75 H75C 109.5 . . ?
H75A C75 H75C 109.5 . . ?
H75B C75 H75C 109.5 . . ?
O5 C76 C77 104(2) . . ?
O5 C76 H76A 110.9 . . ?
C77 C76 H76A 110.9 . . ?
O5 C76 H76B 110.9 . . ?
C77 C76 H76B 110.9 . . ?
H76A C76 H76B 109.0 . . ?
C76 C77 C78 107(2) . . ?
C76 C77 H77A 110.3 . . ?
C78 C77 H77A 110.3 . . ?
C76 C77 H77B 110.3 . . ?
C78 C77 H77B 110.3 . . ?
H77A C77 H77B 108.6 . . ?
C79 C78 C77 110(2) . . ?
C79 C78 H78A 109.7 . . ?
C77 C78 H78A 109.7 . . ?
C79 C78 H78B 109.7 . . ?
C77 C78 H78B 109.7 . . ?
H78A C78 H78B 108.2 . . ?
O5 C79 C78 105(2) . . ?
O5 C79 H79A 110.8 . . ?
C78 C79 H79A 110.8 . . ?
O5 C79 H79B 110.8 . . ?
C78 C79 H79B 110.8 . . ?
H79A C79 H79B 108.9 . . ?
C82 C80 C81 122(3) 2_656 . ?
C82 C80 C83 117(3) 2_656 . ?
C81 C80 C83 117(4) . . ?
C80 C81 C82 131(2) . . ?
C80 C81 H81 114.4 . . ?
C82 C81 H81 114.4 . . ?
C80 C82 C81 105(3) 2_656 . ?
C80 C82 H82 127.4 2_656 . ?
C81 C82 H82 127.4 . . ?
C80 C83 H83A 109.5 . . ?
C80 C83 H83B 109.5 . . ?
H83A C83 H83B 109.5 . . ?
C80 C83 H83C 109.5 . . ?
H83A C83 H83C 109.5 . . ?
H83B C83 H83C 109.5 . . ?

loop_
_geom_bond_atom_site_label_1
_geom_bond_atom_site_label_2
_geom_bond_distance
_geom_bond_site_symmetry_2
_geom_bond_publ_flag
Sm1 O1A 2.470(4) . ?
Sm1 O3B 2.475(5) . ?
Sm1 O1B 2.493(4) . ?
Sm1 O3A 2.519(5) . ?
Sm1 Sm2A 3.9736(5) . ?
Sm1 Sm2B 3.9803(5) . ?
Sm2A O2A 2.175(4) . ?
Sm2A O4A 2.182(5) . ?
Sm2A O1A 2.363(4) . ?
Sm2A O3A 2.365(5) . ?
Sm2A N1A 2.643(5) . ?
Sm2A N2A 2.651(5) . ?
Sm2B O2B 2.177(5) . ?
Sm2B O4B 2.180(5) . ?
Sm2B O3B 2.355(5) . ?
Sm2B O1B 2.369(4) . ?
Sm2B N1B 2.639(5) . ?
Sm2B N2B 2.657(6) . ?
O1A C1A 1.368(8) . ?
O2A C7A 1.350(7) . ?
O3A C35A 1.359(8) . ?
O4A C41A 1.339(8) . ?
O1B C1B 1.355(8) . ?
O2B C7B 1.345(8) . ?
O3B C35B 1.361(8) . ?
O4B C41B 1.341(8) . ?
O5 C76 1.481(17) . ?
O5 C79 1.485(18) . ?
N1A C14A 1.485(9) . ?
N1A C13A 1.489(8) . ?
N1A C15A 1.490(9) . ?
N2A C47A 1.479(9) . ?
N2A C49A 1.484(9) . ?
N2A C48A 1.499(9) . ?
N1B C14B 1.486(8) . ?
N1B C13B 1.497(8) . ?
N1B C15B 1.497(9) . ?
N2B C49B 1.487(10) . ?
N2B C47B 1.500(9) . ?
N2B C48B 1.516(11) . ?
C1A C6A 1.408(9) . ?
C1A C2A 1.408(9) . ?
C2A C3A 1.390(11) . ?
C2A C19A 1.538(10) . ?
C3A C4A 1.372(12) . ?
C3A H3A 0.9300 . ?
C4A C5A 1.385(12) . ?
C4A C23A 1.534(12) . ?
C5A C6A 1.397(10) . ?
C5A H5A 0.9300 . ?
C6A C13A 1.499(9) . ?
C7A C8A 1.405(9) . ?
C7A C12A 1.412(9) . ?
C8A C9A 1.397(10) . ?
C8A C27A 1.541(10) . ?
C9A C10A 1.396(11) . ?
C9A H9A 0.9300 . ?
C10A C11A 1.381(10) . ?
C10A C31A 1.551(10) . ?
C11A C12A 1.386(9) . ?
C11A H11A 0.9300 . ?
C12A C14A 1.514(9) . ?
C13A H13A 0.9700 . ?
C13A H13B 0.9700 . ?
C14A H14A 0.9700 . ?
C14A H14B 0.9700 . ?
C15A C16A 1.537(11) . ?
C15A H15A 0.9700 . ?
C15A H15B 0.9700 . ?
C16A C17C 1.49(3) . ?
C16A C17A 1.526(16) . ?
C16A H16A 0.970(10) . ?
C16A H16B 0.969(10) . ?
C17A C18A 1.532(19) . ?
C17A H17A 0.9700 . ?
C17A H17B 0.9700 . ?
C17C C18C 1.526(19) . ?
C17C H17C 0.9700 . ?
C17C H17D 0.9700 . ?
C18A H18A 0.9600 . ?
C18A H18B 0.9600 . ?
C18A H18C 0.9600 . ?
C18C H18D 0.9600 . ?
C18C H18E 0.9600 . ?
C18C H18F 0.9600 . ?
C19A C21A 1.528(11) . ?
C19A C20A 1.551(11) . ?
C19A C22A 1.557(11) . ?
C20A H20A 0.9600 . ?
C20A H20B 0.9600 . ?
C20A H20C 0.9600 . ?
C21A H21A 0.9600 . ?
C21A H21B 0.9600 . ?
C21A H21C 0.9600 . ?
C22A H22A 0.9600 . ?
C22A H22B 0.9600 . ?
C22A H22C 0.9600 . ?
C23A C26C 1.495(19) . ?
C23A C25A 1.50(2) . ?
C23A C24A 1.500(18) . ?
C23A C25C 1.507(17) . ?
C23A C24C 1.521(16) . ?
C23A C26A 1.534(15) . ?
C24A H24A 0.9600 . ?
C24A H24B 0.9600 . ?
C24A H24C 0.9600 . ?
C24C H24D 0.9600 . ?
C24C H24E 0.9600 . ?
C24C H24F 0.9600 . ?
C25A H25A 0.9600 . ?
C25A H25B 0.9600 . ?
C25A H25C 0.9600 . ?
C25C H25D 0.9600 . ?
C25C H25E 0.9600 . ?
C25C H25F 0.9600 . ?
C26A H26A 0.9600 . ?
C26A H26B 0.9600 . ?
C26A H26C 0.9600 . ?
C26C H26D 0.9600 . ?
C26C H26E 0.9600 . ?
C26C H26F 0.9600 . ?
C27A C30A 1.517(11) . ?
C27A C29A 1.536(12) . ?
C27A C28A 1.559(11) . ?
C28A H28A 0.9600 . ?
C28A H28B 0.9600 . ?
C28A H28C 0.9600 . ?
C29A H29A 0.9600 . ?
C29A H29B 0.9600 . ?
C29A H29C 0.9600 . ?
C30A H30A 0.9600 . ?
C30A H30B 0.9600 . ?
C30A H30C 0.9600 . ?
C31A C32C 1.507(17) . ?
C31A C33C 1.515(18) . ?
C31A C34C 1.523(19) . ?
C31A C34A 1.526(14) . ?
C31A C32A 1.536(19) . ?
C31A C33A 1.552(14) . ?
C32A H32A 0.9600 . ?
C32A H32B 0.9600 . ?
C32A H32C 0.9600 . ?
C32C H32D 0.9600 . ?
C32C H32E 0.9600 . ?
C32C H32F 0.9600 . ?
C33A H33A 0.9600 . ?
C33A H33B 0.9600 . ?
C33A H33C 0.9600 . ?
C33C H33D 0.9600 . ?
C33C H33E 0.9600 . ?
C33C H33F 0.9600 . ?
C34A H34A 0.9600 . ?
C34A H34B 0.9600 . ?
C34A H34C 0.9600 . ?
C34C H34D 0.9600 . ?
C34C H34E 0.9600 . ?
C34C H34F 0.9600 . ?
C35A C40A 1.398(10) . ?
C35A C36A 1.425(10) . ?
C36A C37A 1.390(12) . ?
C36A C53A 1.555(11) . ?
C37A C38A 1.378(13) . ?
C37A H37A 0.9300 . ?
C38A C39A 1.386(12) . ?
C38A C57A 1.526(13) . ?
C39A C40A 1.388(11) . ?
C39A H39A 0.9300 . ?
C40A C47A 1.494(10) . ?
C41A C42A 1.398(10) . ?
C41A C46A 1.411(10) . ?
C42A C43A 1.394(10) . ?
C42A C61A 1.538(10) . ?
C43A C44A 1.363(11) . ?
C43A H43A 0.9300 . ?
C44A C45A 1.391(11) . ?
C44A C65A 1.542(11) . ?
C45A C46A 1.394(9) . ?
C45A H45A 0.9300 . ?
C46A C48A 1.508(10) . ?
C47A H47A 0.9700 . ?
C47A H47B 0.9700 . ?
C48A H48A 0.9700 . ?
C48A H48B 0.9700 . ?
C49A C50A 1.529(12) . ?
C49A H49A 0.9700 . ?
C49A H49B 0.9700 . ?
C50A C51A 1.513(16) . ?
C50A C51C 1.542(18) . ?
C50A H50A 0.971(10) . ?
C50A H50B 0.970(10) . ?
C51A C52A 1.536(18) . ?
C51A H51A 0.9700 . ?
C51A H51B 0.9700 . ?
C51C C52C 1.506(19) . ?
C51C H51C 0.9700 . ?
C51C H51D 0.9700 . ?
C52A H52A 0.9600 . ?
C52A H52B 0.9600 . ?
C52A H52C 0.9600 . ?
C52C H52D 0.9600 . ?
C52C H52E 0.9600 . ?
C52C H52F 0.9600 . ?
C53A C55A 1.520(11) . ?
C53A C56A 1.540(11) . ?
C53A C54A 1.556(11) . ?
C54A H54A 0.9600 . ?
C54A H54B 0.9600 . ?
C54A H54C 0.9600 . ?
C55A H55A 0.9600 . ?
C55A H55B 0.9600 . ?
C55A H55C 0.9600 . ?
C56A H56A 0.9600 . ?
C56A H56B 0.9600 . ?
C56A H56C 0.9600 . ?
C57A C58A 1.47(3) . ?
C57A C60C 1.516(18) . ?
C57A C59C 1.516(18) . ?
C57A C58C 1.518(18) . ?
C57A C59A 1.519(17) . ?
C57A C60A 1.523(17) . ?
C58A H58A 0.9600 . ?
C58A H58B 0.9600 . ?
C58A H58C 0.9600 . ?
C58C H58D 0.9600 . ?
C58C H58E 0.9600 . ?
C58C H58F 0.9600 . ?
C59A H59A 0.9600 . ?
C59A H59B 0.9600 . ?
C59A H59C 0.9600 . ?
C59C H59D 0.9600 . ?
C59C H59E 0.9600 . ?
C59C H59F 0.9600 . ?
C60A H60A 0.9600 . ?
C60A H60B 0.9600 . ?
C60A H60C 0.9600 . ?
C60C H60D 0.9600 . ?
C60C H60E 0.9600 . ?
C60C H60F 0.9600 . ?
C61A C63A 1.524(11) . ?
C61A C62A 1.535(11) . ?
C61A C64A 1.548(11) . ?
C62A H62A 0.9600 . ?
C62A H62B 0.9600 . ?
C62A H62C 0.9600 . ?
C63A H63A 0.9600 . ?
C63A H63B 0.9600 . ?
C63A H63C 0.9600 . ?
C64A H64A 0.9600 . ?
C64A H64B 0.9600 . ?
C64A H64C 0.9600 . ?
C65A C68A 1.51(2) . ?
C65A C66A 1.52(2) . ?
C65A C66C 1.528(19) . ?
C65A C67C 1.528(18) . ?
C65A C67A 1.538(15) . ?
C65A C68C 1.546(18) . ?
C66A H66A 0.9600 . ?
C66A H66B 0.9600 . ?
C66A H66C 0.9600 . ?
C66C H66D 0.9600 . ?
C66C H66E 0.9600 . ?
C66C H66F 0.9600 . ?
C67A H67A 0.9600 . ?
C67A H67B 0.9600 . ?
C67A H67C 0.9600 . ?
C67C H67D 0.9600 . ?
C67C H67E 0.9600 . ?
C67C H67F 0.9600 . ?
C68A H68A 0.9600 . ?
C68A H68B 0.9600 . ?
C68A H68C 0.9600 . ?
C68C H68D 0.9600 . ?
C68C H68E 0.9600 . ?
C68C H68F 0.9600 . ?
C1B C2B 1.415(10) . ?
C1B C6B 1.418(9) . ?
C2B C3B 1.400(10) . ?
C2B C19B 1.545(10) . ?
C3B C4B 1.368(11) . ?
C3B H3B 0.9300 . ?
C4B C5B 1.391(11) . ?
C4B C23B 1.548(12) . ?
C5B C6B 1.394(10) . ?
C5B H5B 0.9300 . ?
C6B C13B 1.492(9) . ?
C7B C12B 1.414(10) . ?
C7B C8B 1.414(10) . ?
C8B C9B 1.381(12) . ?
C8B C27B 1.544(12) . ?
C9B C10B 1.383(13) . ?
C9B H9B 0.9300 . ?
C10B C11B 1.388(11) . ?
C10B C31B 1.535(13) . ?
C11B C12B 1.373(10) . ?
C11B H11B 0.9300 . ?
C12B C14B 1.500(9) . ?
C13B H13C 0.9700 . ?
C13B H13D 0.9700 . ?
C14B H14C 0.9700 . ?
C14B H14D 0.9700 . ?
C15B C16B 1.534(10) . ?
C15B H15C 0.9700 . ?
C15B H15D 0.9700 . ?
C16B C17B 1.509(13) . ?
C16B H16C 0.9700 . ?
C16B H16D 0.9700 . ?
C17B C18B 1.511(15) . ?
C17B H17E 0.9700 . ?
C17B H17F 0.9700 . ?
C18B H18G 0.9600 . ?
C18B H18H 0.9600 . ?
C18B H18I 0.9600 . ?
C19B C21B 1.519(11) . ?
C19B C22B 1.520(11) . ?
C19B C20B 1.543(11) . ?
C20B H20D 0.9600 . ?
C20B H20E 0.9600 . ?
C20B H20F 0.9600 . ?
C21B H21D 0.9600 . ?
C21B H21E 0.9600 . ?
C21B H21F 0.9600 . ?
C22B H22D 0.9600 . ?
C22B H22E 0.9600 . ?
C22B H22F 0.9600 . ?
C23B C25D 1.512(19) . ?
C23B C26D 1.519(18) . ?
C23B C24D 1.531(19) . ?
C23B C26B 1.542(14) . ?
C23B C24B 1.549(15) . ?
C23B C25B 1.56(2) . ?
C24B H24G 0.9600 . ?
C24B H24H 0.9600 . ?
C24B H24I 0.9600 . ?
C24D H24J 0.9600 . ?
C24D H24K 0.9600 . ?
C24D H24L 0.9600 . ?
C25B H25G 0.9600 . ?
C25B H25H 0.9600 . ?
C25B H25I 0.9600 . ?
C25D H25J 0.9600 . ?
C25D H25K 0.9600 . ?
C25D H25L 0.9600 . ?
C26B H26G 0.9600 . ?
C26B H26H 0.9600 . ?
C26B H26I 0.9600 . ?
C26D H26J 0.9600 . ?
C26D H26K 0.9600 . ?
C26D H26L 0.9600 . ?
C27B C28B 1.514(15) . ?
C27B C30B 1.540(15) . ?
C27B C29B 1.550(13) . ?
C28B H28D 0.9600 . ?
C28B H28E 0.9600 . ?
C28B H28F 0.9600 . ?
C29B H29D 0.9600 . ?
C29B H29E 0.9600 . ?
C29B H29F 0.9600 . ?
C30B H30D 0.9600 . ?
C30B H30E 0.9600 . ?
C30B H30F 0.9600 . ?
C31B C32B 1.479(16) . ?
C31B C33B 1.490(18) . ?
C31B C34D 1.494(18) . ?
C31B C33D 1.509(17) . ?
C31B C32D 1.530(17) . ?
C31B C34B 1.540(16) . ?
C32B H32G 0.9600 . ?
C32B H32H 0.9600 . ?
C32B H32I 0.9600 . ?
C32D H32J 0.9600 . ?
C32D H32K 0.9600 . ?
C32D H32L 0.9600 . ?
C33B H33G 0.9600 . ?
C33B H33H 0.9600 . ?
C33B H33I 0.9600 . ?
C33D H33J 0.9600 . ?
C33D H33K 0.9600 . ?
C33D H33L 0.9600 . ?
C34B H34G 0.9600 . ?
C34B H34H 0.9600 . ?
C34B H34I 0.9600 . ?
C34D H34J 0.9600 . ?
C34D H34K 0.9600 . ?
C34D H34L 0.9600 . ?
C35B C36B 1.404(11) . ?
C35B C40B 1.421(11) . ?
C36B C37B 1.413(11) . ?
C36B C53B 1.542(12) . ?
C37B C38B 1.383(15) . ?
C37B H37B 0.9300 . ?
C38B C39B 1.363(15) . ?
C38B C57B 1.546(13) . ?
C39B C40B 1.394(12) . ?
C39B H39B 0.9300 . ?
C40B C47B 1.488(12) . ?
C41B C42B 1.409(11) . ?
C41B C46B 1.418(10) . ?
C42B C43B 1.406(10) . ?
C42B C61B 1.527(11) . ?
C43B C44B 1.368(11) . ?
C43B H43B 0.9300 . ?
C44B C45B 1.377(12) . ?
C44B C65B 1.543(10) . ?
C45B C46B 1.388(10) . ?
C45B H45B 0.9300 . ?
C46B C48B 1.514(11) . ?
C47B H47C 0.9700 . ?
C47B H47D 0.9700 . ?
C48B H48C 0.9700 . ?
C48B H48D 0.9700 . ?
C49B C50B 1.540(13) . ?
C49B H49C 0.9700 . ?
C49B H49D 0.9700 . ?
C50B C51B 1.520(18) . ?
C50B C51D 1.531(19) . ?
C50B H50C 0.969(10) . ?
C50B H50D 0.972(10) . ?
C51B C52B 1.56(2) . ?
C51B H51G 0.9700 . ?
C51B H51H 0.9700 . ?
C51D C52D 1.54(2) . ?
C51D H51E 0.9700 . ?
C51D H51F 0.9700 . ?
C52B H52G 0.9600 . ?
C52B H52H 0.9600 . ?
C52B H52I 0.9600 . ?
C52D H52J 0.9600 . ?
C52D H52K 0.9600 . ?
C52D H52L 0.9600 . ?
C53B C56B 1.529(12) . ?
C53B C55B 1.553(12) . ?
C53B C54B 1.574(13) . ?
C54B H54D 0.9600 . ?
C54B H54E 0.9600 . ?
C54B H54F 0.9600 . ?
C55B H55D 0.9600 . ?
C55B H55E 0.9600 . ?
C55B H55F 0.9600 . ?
C56B H56D 0.9600 . ?
C56B H56E 0.9600 . ?
C56B H56F 0.9600 . ?
C57B C60B 1.47(3) . ?
C57B C58B 1.478(16) . ?
C57B C58D 1.511(18) . ?
C57B C59D 1.511(19) . ?
C57B C60D 1.517(18) . ?
C57B C59B 1.532(17) . ?
C58B H58G 0.9600 . ?
C58B H58H 0.9600 . ?
C58B H58I 0.9600 . ?
C58D H58J 0.9600 . ?
C58D H58K 0.9600 . ?
C58D H58L 0.9600 . ?
C59B H59G 0.9600 . ?
C59B H59H 0.9600 . ?
C59B H59I 0.9600 . ?
C59D H59J 0.9600 . ?
C59D H59K 0.9600 . ?
C59D H59L 0.9600 . ?
C60B H60G 0.9600 . ?
C60B H60H 0.9600 . ?
C60B H60I 0.9600 . ?
C60D H60J 0.9600 . ?
C60D H60K 0.9600 . ?
C60D H60L 0.9600 . ?
C61B C62B 1.532(12) . ?
C61B C64B 1.537(12) . ?
C61B C63B 1.544(12) . ?
C62B H62D 0.9600 . ?
C62B H62E 0.9600 . ?
C62B H62F 0.9600 . ?
C63B H63D 0.9600 . ?
C63B H63E 0.9600 . ?
C63B H63F 0.9600 . ?
C64B H64D 0.9600 . ?
C64B H64E 0.9600 . ?
C64B H64F 0.9600 . ?
C65B C66B 1.504(16) . ?
C65B C67B 1.532(15) . ?
C65B C68B 1.533(15) . ?
C66B H66G 0.9600 . ?
C66B H66H 0.9600 . ?
C66B H66I 0.9600 . ?
C67B H67G 0.9600 . ?
C67B H67H 0.9600 . ?
C67B H67I 0.9600 . ?
C68B H68G 0.9600 . ?
C68B H68H 0.9600 . ?
C68B H68I 0.9600 . ?
C69 C70 1.380(17) . ?
C69 C74 1.381(16) . ?
C69 C75 1.497(18) . ?
C70 C71 1.381(18) . ?
C70 H70 0.9300 . ?
C71 C72 1.400(19) . ?
C71 H71 0.9300 . ?
C72 C73 1.392(18) . ?
C72 H72 0.9300 . ?
C73 C74 1.377(16) . ?
C73 H73 0.9300 . ?
C74 H74 0.9300 . ?
C75 H75A 0.9600 . ?
C75 H75B 0.9600 . ?
C75 H75C 0.9600 . ?
C76 C77 1.538(17) . ?
C76 H76A 0.9700 . ?
C76 H76B 0.9700 . ?
C77 C78 1.542(17) . ?
C77 H77A 0.9700 . ?
C77 H77B 0.9700 . ?
C78 C79 1.488(18) . ?
C78 H78A 0.9700 . ?
C78 H78B 0.9700 . ?
C79 H79A 0.9700 . ?
C79 H79B 0.9700 . ?
C80 C82 1.386(18) 2_656 ?
C80 C81 1.395(18) . ?
C80 C83 1.515(19) . ?
C81 C82 1.412(19) . ?
C81 H81 0.9300 . ?
C82 C80 1.386(18) 2_656 ?
C82 H82 0.9300 . ?
C83 H83A 0.9600 . ?
C83 H83B 0.9600 . ?
C83 H83C 0.9600 . ?

loop_
_geom_torsion_atom_site_label_1
_geom_torsion_atom_site_label_2
_geom_torsion_atom_site_label_3
_geom_torsion_atom_site_label_4
_geom_torsion
_geom_torsion_site_symmetry_1
_geom_torsion_site_symmetry_2
_geom_torsion_site_symmetry_3
_geom_torsion_site_symmetry_4
_geom_torsion_publ_flag
O1A Sm1 Sm2A O2A -135.1(2) . . . . ?
O3B Sm1 Sm2A O2A 45.9(3) . . . . ?
O1B Sm1 Sm2A O2A -132.9(2) . . . . ?
O3A Sm1 Sm2A O2A 46.4(2) . . . . ?
Sm2B Sm1 Sm2A O2A -103.9(6) . . . . ?
O1A Sm1 Sm2A O4A 43.0(2) . . . . ?
O3B Sm1 Sm2A O4A -136.0(3) . . . . ?
O1B Sm1 Sm2A O4A 45.2(2) . . . . ?
O3A Sm1 Sm2A O4A -135.5(2) . . . . ?
Sm2B Sm1 Sm2A O4A 74.2(6) . . . . ?
O3B Sm1 Sm2A O1A -179.0(3) . . . . ?
O1B Sm1 Sm2A O1A 2.1(2) . . . . ?
O3A Sm1 Sm2A O1A -178.5(2) . . . . ?
Sm2B Sm1 Sm2A O1A 31.1(6) . . . . ?
O1A Sm1 Sm2A O3A 178.5(2) . . . . ?
O3B Sm1 Sm2A O3A -0.5(3) . . . . ?
O1B Sm1 Sm2A O3A -179.4(2) . . . . ?
Sm2B Sm1 Sm2A O3A -150.3(6) . . . . ?
O1A Sm1 Sm2A N1A -63.5(2) . . . . ?
O3B Sm1 Sm2A N1A 117.5(2) . . . . ?
O1B Sm1 Sm2A N1A -61.3(2) . . . . ?
O3A Sm1 Sm2A N1A 118.0(2) . . . . ?
Sm2B Sm1 Sm2A N1A -32.3(6) . . . . ?
O1A Sm1 Sm2A N2A 117.7(2) . . . . ?
O3B Sm1 Sm2A N2A -61.4(2) . . . . ?
O1B Sm1 Sm2A N2A 119.8(2) . . . . ?
O3A Sm1 Sm2A N2A -60.8(2) . . . . ?
Sm2B Sm1 Sm2A N2A 148.8(6) . . . . ?
O1A Sm1 Sm2B O2B -135.6(2) . . . . ?
O3B Sm1 Sm2B O2B 43.4(3) . . . . ?
O1B Sm1 Sm2B O2B -135.8(2) . . . . ?
O3A Sm1 Sm2B O2B 44.9(2) . . . . ?
Sm2A Sm1 Sm2B O2B -165.8(6) . . . . ?
O1A Sm1 Sm2B O4B 45.0(2) . . . . ?
O3B Sm1 Sm2B O4B -136.0(2) . . . . ?
O1B Sm1 Sm2B O4B 44.8(2) . . . . ?
O3A Sm1 Sm2B O4B -134.5(2) . . . . ?
Sm2A Sm1 Sm2B O4B 14.9(6) . . . . ?
O1A Sm1 Sm2B O3B -179.0(3) . . . . ?
O1B Sm1 Sm2B O3B -179.2(3) . . . . ?
O3A Sm1 Sm2B O3B 1.4(3) . . . . ?
Sm2A Sm1 Sm2B O3B 150.8(6) . . . . ?
O1A Sm1 Sm2B O1B 0.2(2) . . . . ?
O3B Sm1 Sm2B O1B 179.2(3) . . . . ?
O3A Sm1 Sm2B O1B -179.3(3) . . . . ?
Sm2A Sm1 Sm2B O1B -29.9(6) . . . . ?
O1A Sm1 Sm2B N1B -61.5(2) . . . . ?
O3B Sm1 Sm2B N1B 117.5(2) . . . . ?
O1B Sm1 Sm2B N1B -61.7(2) . . . . ?
O3A Sm1 Sm2B N1B 119.0(2) . . . . ?
Sm2A Sm1 Sm2B N1B -91.7(6) . . . . ?
O1A Sm1 Sm2B N2B 118.5(2) . . . . ?
O3B Sm1 Sm2B N2B -62.5(3) . . . . ?
O1B Sm1 Sm2B N2B 118.2(2) . . . . ?
O3A Sm1 Sm2B N2B -61.1(2) . . . . ?
Sm2A Sm1 Sm2B N2B 88.3(6) . . . . ?
O2A Sm2A O1A C1A -93.4(5) . . . . ?
O4A Sm2A O1A C1A 42.8(4) . . . . ?
O3A Sm2A O1A C1A -172.0(4) . . . . ?
N1A Sm2A O1A C1A -57.5(4) . . . . ?
N2A Sm2A O1A C1A 119.2(4) . . . . ?
Sm1 Sm2A O1A C1A -171.0(5) . . . . ?
O2A Sm2A O1A Sm1 77.7(3) . . . . ?
O4A Sm2A O1A Sm1 -146.13(18) . . . . ?
O3A Sm2A O1A Sm1 -0.94(16) . . . . ?
N1A Sm2A O1A Sm1 113.6(2) . . . . ?
N2A Sm2A O1A Sm1 -69.8(2) . . . . ?
O3B Sm1 O1A C1A -31(6) . . . . ?
O1B Sm1 O1A C1A -9.9(6) . . . . ?
O3A Sm1 O1A C1A 169.7(6) . . . . ?
Sm2A Sm1 O1A C1A 168.8(6) . . . . ?
Sm2B Sm1 O1A C1A -10.0(6) . . . . ?
O3B Sm1 O1A Sm2A 160(5) . . . . ?
O1B Sm1 O1A Sm2A -178.68(14) . . . . ?
O3A Sm1 O1A Sm2A 0.91(15) . . . . ?
Sm2B Sm1 O1A Sm2A -178.82(2) . . . . ?
O4A Sm2A O2A C7A -102.1(8) . . . . ?
O1A Sm2A O2A C7A 31.7(10) . . . . ?
O3A Sm2A O2A C7A 102.3(8) . . . . ?
N1A Sm2A O2A C7A -4.9(8) . . . . ?
N2A Sm2A O2A C7A -179.3(8) . . . . ?
Sm1 Sm2A O2A C7A 76.3(8) . . . . ?
O2A Sm2A O3A C35A 48.8(5) . . . . ?
O4A Sm2A O3A C35A -88.4(5) . . . . ?
O1A Sm2A O3A C35A -166.6(5) . . . . ?
N1A Sm2A O3A C35A 124.1(5) . . . . ?
N2A Sm2A O3A C35A -50.6(5) . . . . ?
Sm1 Sm2A O3A C35A -167.5(6) . . . . ?
O2A Sm2A O3A Sm1 -143.68(18) . . . . ?
O4A Sm2A O3A Sm1 79.1(3) . . . . ?
O1A Sm2A O3A Sm1 0.91(15) . . . . ?
N1A Sm2A O3A Sm1 -68.5(2) . . . . ?
N2A Sm2A O3A Sm1 116.9(2) . . . . ?
O1A Sm1 O3A C35A 164.9(6) . . . . ?
O3B Sm1 O3A C35A -14.5(6) . . . . ?
O1B Sm1 O3A C35A -172(41) . . . . ?
Sm2A Sm1 O3A C35A 165.8(6) . . . . ?
Sm2B Sm1 O3A C35A -15.4(6) . . . . ?
O1A Sm1 O3A Sm2A -0.90(15) . . . . ?
O3B Sm1 O3A Sm2A 179.69(15) . . . . ?
O1B Sm1 O3A Sm2A 22(9) . . . . ?
Sm2B Sm1 O3A Sm2A 178.82(2) . . . . ?
O2A Sm2A O4A C41A -82.9(8) . . . . ?
O1A Sm2A O4A C41A 122.4(7) . . . . ?
O3A Sm2A O4A C41A 52.1(9) . . . . ?
N1A Sm2A O4A C41A -159.2(7) . . . . ?
N2A Sm2A O4A C41A 13.8(7) . . . . ?
Sm1 Sm2A O4A C41A 98.8(7) . . . . ?
O2B Sm2B O1B C1B -90.1(5) . . . . ?
O4B Sm2B O1B C1B 46.0(4) . . . . ?
O3B Sm2B O1B C1B -169.4(5) . . . . ?
N1B Sm2B O1B C1B -53.8(4) . . . . ?
N2B Sm2B O1B C1B 121.3(4) . . . . ?
Sm1 Sm2B O1B C1B -169.9(5) . . . . ?
O2B Sm2B O1B Sm1 79.7(3) . . . . ?
O4B Sm2B O1B Sm1 -144.18(18) . . . . ?
O3B Sm2B O1B Sm1 0.46(16) . . . . ?
N1B Sm2B O1B Sm1 116.1(2) . . . . ?
N2B Sm2B O1B Sm1 -68.8(2) . . . . ?
O1A Sm1 O1B C1B -12.0(6) . . . . ?
O3B Sm1 O1B C1B 167.4(6) . . . . ?
O3A Sm1 O1B C1B -35(9) . . . . ?
Sm2A Sm1 O1B C1B -13.3(6) . . . . ?
Sm2B Sm1 O1B C1B 167.8(6) . . . . ?
O1A Sm1 O1B Sm2B -179.86(14) . . . . ?
O3B Sm1 O1B Sm2B -0.45(15) . . . . ?
O3A Sm1 O1B Sm2B 157(9) . . . . ?
Sm2A Sm1 O1B Sm2B 178.87(2) . . . . ?
O4B Sm2B O2B C7B -89.8(9) . . . . ?
O3B Sm2B O2B C7B 114.6(8) . . . . ?
O1B Sm2B O2B C7B 43.8(10) . . . . ?
N1B Sm2B O2B C7B 6.8(8) . . . . ?
N2B Sm2B O2B C7B -166.1(8) . . . . ?
Sm1 Sm2B O2B C7B 90.8(8) . . . . ?
O2B Sm2B O3B C35B 43.1(5) . . . . ?
O4B Sm2B O3B C35B -95.5(6) . . . . ?
O1B Sm2B O3B C35B -170.9(5) . . . . ?
N1B Sm2B O3B C35B 119.9(5) . . . . ?
N2B Sm2B O3B C35B -55.2(5) . . . . ?
Sm1 Sm2B O3B C35B -170.4(6) . . . . ?
O2B Sm2B O3B Sm1 -146.5(2) . . . . ?
O4B Sm2B O3B Sm1 74.9(3) . . . . ?
O1B Sm2B O3B Sm1 -0.47(16) . . . . ?
N1B Sm2B O3B Sm1 -69.7(2) . . . . ?
N2B Sm2B O3B Sm1 115.2(2) . . . . ?
O1A Sm1 O3B C35B -170(5) . . . . ?
O1B Sm1 O3B C35B 169.1(6) . . . . ?
O3A Sm1 O3B C35B -10.5(6) . . . . ?
Sm2A Sm1 O3B C35B -10.1(7) . . . . ?
Sm2B Sm1 O3B C35B 168.7(7) . . . . ?
O1A Sm1 O3B Sm2B 22(6) . . . . ?
O1B Sm1 O3B Sm2B 0.46(16) . . . . ?
O3A Sm1 O3B Sm2B -179.14(15) . . . . ?
Sm2A Sm1 O3B Sm2B -178.81(3) . . . . ?
O2B Sm2B O4B C41B -89.3(8) . . . . ?
O3B Sm2B O4B C41B 47.4(10) . . . . ?
O1B Sm2B O4B C41B 114.9(8) . . . . ?
N1B Sm2B O4B C41B -166.4(8) . . . . ?
N2B Sm2B O4B C41B 6.3(8) . . . . ?
Sm1 Sm2B O4B C41B 90.2(9) . . . . ?
O2A Sm2A N1A C14A 42.9(4) . . . . ?
O4A Sm2A N1A C14A 148.6(4) . . . . ?
O1A Sm2A N1A C14A -116.1(4) . . . . ?
O3A Sm2A N1A C14A -49.9(4) . . . . ?
N2A Sm2A N1A C14A 87.8(14) . . . . ?
Sm1 Sm2A N1A C14A -83.9(4) . . . . ?
O2A Sm2A N1A C13A 157.0(5) . . . . ?
O4A Sm2A N1A C13A -97.3(4) . . . . ?
O1A Sm2A N1A C13A -2.0(4) . . . . ?
O3A Sm2A N1A C13A 64.2(5) . . . . ?
N2A Sm2A N1A C13A -158.1(12) . . . . ?
Sm1 Sm2A N1A C13A 30.3(4) . . . . ?
O2A Sm2A N1A C15A -78.7(4) . . . . ?
O4A Sm2A N1A C15A 27.0(5) . . . . ?
O1A Sm2A N1A C15A 122.3(5) . . . . ?
O3A Sm2A N1A C15A -171.5(4) . . . . ?
N2A Sm2A N1A C15A -33.8(15) . . . . ?
Sm1 Sm2A N1A C15A 154.5(4) . . . . ?
O2A Sm2A N2A C47A -104.2(4) . . . . ?
O4A Sm2A N2A C47A 149.8(5) . . . . ?
O1A Sm2A N2A C47A 57.1(5) . . . . ?
O3A Sm2A N2A C47A -8.7(4) . . . . ?
N1A Sm2A N2A C47A -147.8(12) . . . . ?
Sm1 Sm2A N2A C47A 23.8(4) . . . . ?
O2A Sm2A N2A C49A 19.0(5) . . . . ?
O4A Sm2A N2A C49A -87.0(5) . . . . ?
O1A Sm2A N2A C49A -179.7(5) . . . . ?
O3A Sm2A N2A C49A 114.5(5) . . . . ?
N1A Sm2A N2A C49A -24.6(16) . . . . ?
Sm1 Sm2A N2A C49A 147.0(5) . . . . ?
O2A Sm2A N2A C48A 140.4(4) . . . . ?
O4A Sm2A N2A C48A 34.4(4) . . . . ?
O1A Sm2A N2A C48A -58.3(5) . . . . ?
O3A Sm2A N2A C48A -124.1(4) . . . . ?
N1A Sm2A N2A C48A 96.8(14) . . . . ?
Sm1 Sm2A N2A C48A -91.6(4) . . . . ?
O2B Sm2B N1B C14B 37.2(4) . . . . ?
O4B Sm2B N1B C14B 143.1(4) . . . . ?
O3B Sm2B N1B C14B -57.4(4) . . . . ?
O1B Sm2B N1B C14B -122.6(4) . . . . ?
N2B Sm2B N1B C14B 89.7(13) . . . . ?
Sm1 Sm2B N1B C14B -90.5(4) . . . . ?
O2B Sm2B N1B C13B 152.7(4) . . . . ?
O4B Sm2B N1B C13B -101.4(4) . . . . ?
O3B Sm2B N1B C13B 58.0(4) . . . . ?
O1B Sm2B N1B C13B -7.1(4) . . . . ?
N2B Sm2B N1B C13B -154.8(12) . . . . ?
Sm1 Sm2B N1B C13B 24.9(4) . . . . ?
O2B Sm2B N1B C15B -83.8(4) . . . . ?
O4B Sm2B N1B C15B 22.1(5) . . . . ?
O3B Sm2B N1B C15B -178.4(4) . . . . ?
O1B Sm2B N1B C15B 116.4(4) . . . . ?
N2B Sm2B N1B C15B -31.3(15) . . . . ?
Sm1 Sm2B N1B C15B 148.4(4) . . . . ?
O2B Sm2B N2B C49B 20.6(6) . . . . ?
O4B Sm2B N2B C49B -85.5(6) . . . . ?
O3B Sm2B N2B C49B 118.1(6) . . . . ?
O1B Sm2B N2B C49B -176.7(5) . . . . ?
N1B Sm2B N2B C49B -30.4(16) . . . . ?
Sm1 Sm2B N2B C49B 149.9(5) . . . . ?
O2B Sm2B N2B C47B -101.8(5) . . . . ?
O4B Sm2B N2B C47B 152.1(5) . . . . ?
O3B Sm2B N2B C47B -4.3(5) . . . . ?
O1B Sm2B N2B C47B 60.9(5) . . . . ?
N1B Sm2B N2B C47B -152.8(11) . . . . ?
Sm1 Sm2B N2B C47B 27.5(5) . . . . ?
O2B Sm2B N2B C48B 143.5(4) . . . . ?
O4B Sm2B N2B C48B 37.4(4) . . . . ?
O3B Sm2B N2B C48B -119.0(4) . . . . ?
O1B Sm2B N2B C48B -53.8(4) . . . . ?
N1B Sm2B N2B C48B 92.5(13) . . . . ?
Sm1 Sm2B N2B C48B -87.2(4) . . . . ?
Sm2A O1A C1A C6A 68.0(6) . . . . ?
Sm1 O1A C1A C6A -100.4(6) . . . . ?
Sm2A O1A C1A C2A -112.8(6) . . . . ?
Sm1 O1A C1A C2A 78.8(8) . . . . ?
O1A C1A C2A C3A 178.0(6) . . . . ?
C6A C1A C2A C3A -2.9(9) . . . . ?
O1A C1A C2A C19A 1.1(10) . . . . ?
C6A C1A C2A C19A -179.8(6) . . . . ?
C1A C2A C3A C4A 2.1(12) . . . . ?
C19A C2A C3A C4A 179.2(8) . . . . ?
C2A C3A C4A C5A 0.0(13) . . . . ?
C2A C3A C4A C23A 179.0(8) . . . . ?
C3A C4A C5A C6A -1.3(12) . . . . ?
C23A C4A C5A C6A 179.7(8) . . . . ?
C4A C5A C6A C1A 0.4(11) . . . . ?
C4A C5A C6A C13A 178.6(7) . . . . ?
O1A C1A C6A C5A -179.0(6) . . . . ?
C2A C1A C6A C5A 1.8(10) . . . . ?
O1A C1A C6A C13A 2.8(9) . . . . ?
C2A C1A C6A C13A -176.5(6) . . . . ?
Sm2A O2A C7A C8A 164.5(6) . . . . ?
Sm2A O2A C7A C12A -16.8(12) . . . . ?
O2A C7A C8A C9A 178.4(7) . . . . ?
C12A C7A C8A C9A -0.3(11) . . . . ?
O2A C7A C8A C27A 0.5(11) . . . . ?
C12A C7A C8A C27A -178.3(7) . . . . ?
C7A C8A C9A C10A 0.9(12) . . . . ?
C27A C8A C9A C10A 178.9(8) . . . . ?
C8A C9A C10A C11A -0.3(13) . . . . ?
C8A C9A C10A C31A 179.7(9) . . . . ?
C9A C10A C11A C12A -1.0(13) . . . . ?
C31A C10A C11A C12A 179.0(9) . . . . ?
C10A C11A C12A C7A 1.6(13) . . . . ?
C10A C11A C12A C14A -177.2(8) . . . . ?
O2A C7A C12A C11A -179.7(7) . . . . ?
C8A C7A C12A C11A -0.9(11) . . . . ?
O2A C7A C12A C14A -0.9(11) . . . . ?
C8A C7A C12A C14A 177.9(7) . . . . ?
C14A N1A C13A C6A 170.6(6) . . . . ?
C15A N1A C13A C6A -66.0(7) . . . . ?
Sm2A N1A C13A C6A 57.2(7) . . . . ?
C5A C6A C13A N1A 106.1(8) . . . . ?
C1A C6A C13A N1A -75.7(8) . . . . ?
C13A N1A C14A C12A 168.7(6) . . . . ?
C15A N1A C14A C12A 45.2(8) . . . . ?
Sm2A N1A C14A C12A -75.3(7) . . . . ?
C11A C12A C14A N1A -126.6(8) . . . . ?
C7A C12A C14A N1A 54.6(10) . . . . ?
C14A N1A C15A C16A 57.3(9) . . . . ?
C13A N1A C15A C16A -62.9(9) . . . . ?
Sm2A N1A C15A C16A 174.6(6) . . . . ?
N1A C15A C16A C17C -162.2(13) . . . . ?
N1A C15A C16A C17A 171.9(13) . . . . ?
C17C C16A C17A C18A 64(4) . . . . ?
C15A C16A C17A C18A 172(2) . . . . ?
C17A C16A C17C C18C -5(4) . . . . ?
C15A C16A C17C C18C -86(3) . . . . ?
C3A C2A C19A C21A 160.1(7) . . . . ?
C1A C2A C19A C21A -23.1(10) . . . . ?
C3A C2A C19A C20A -77.2(8) . . . . ?
C1A C2A C19A C20A 99.7(8) . . . . ?
C3A C2A C19A C22A 40.1(9) . . . . ?
C1A C2A C19A C22A -143.0(7) . . . . ?
C3A C4A C23A C26C 4(3) . . . . ?
C5A C4A C23A C26C -177(2) . . . . ?
C3A C4A C23A C25A 66.5(15) . . . . ?
C5A C4A C23A C25A -114.5(13) . . . . ?
C3A C4A C23A C24A -175.3(19) . . . . ?
C5A C4A C23A C24A 4(2) . . . . ?
C3A C4A C23A C25C 117.3(17) . . . . ?
C5A C4A C23A C25C -63.7(18) . . . . ?
C3A C4A C23A C24C -136.7(14) . . . . ?
C5A C4A C23A C24C 42.3(16) . . . . ?
C3A C4A C23A C26A -46.2(15) . . . . ?
C5A C4A C23A C26A 132.8(13) . . . . ?
C9A C8A C27A C30A 121.1(8) . . . . ?
C7A C8A C27A C30A -61.0(9) . . . . ?
C9A C8A C27A C29A -116.8(8) . . . . ?
C7A C8A C27A C29A 61.0(9) . . . . ?
C9A C8A C27A C28A 3.6(11) . . . . ?
C7A C8A C27A C28A -178.5(8) . . . . ?
C11A C10A C31A C32C 140.7(17) . . . . ?
C9A C10A C31A C32C -39(2) . . . . ?
C11A C10A C31A C33C -19(2) . . . . ?
C9A C10A C31A C33C 161(2) . . . . ?
C11A C10A C31A C34C -124(2) . . . . ?
C9A C10A C31A C34C 56(2) . . . . ?
C11A C10A C31A C34A -59.5(14) . . . . ?
C9A C10A C31A C34A 120.5(12) . . . . ?
C11A C10A C31A C32A -179.1(11) . . . . ?
C9A C10A C31A C32A 0.9(15) . . . . ?
C11A C10A C31A C33A 62.0(12) . . . . ?
C9A C10A C31A C33A -118.0(11) . . . . ?
Sm2A O3A C35A C40A 64.4(7) . . . . ?
Sm1 O3A C35A C40A -100.1(7) . . . . ?
Sm2A O3A C35A C36A -115.7(7) . . . . ?
Sm1 O3A C35A C36A 79.8(8) . . . . ?
O3A C35A C36A C37A 178.4(7) . . . . ?
C40A C35A C36A C37A -1.8(11) . . . . ?
O3A C35A C36A C53A 4.4(11) . . . . ?
C40A C35A C36A C53A -175.8(7) . . . . ?
C35A C36A C37A C38A 1.9(15) . . . . ?
C53A C36A C37A C38A 176.2(10) . . . . ?
C36A C37A C38A C39A -1.1(17) . . . . ?
C36A C37A C38A C57A 179.6(11) . . . . ?
C37A C38A C39A C40A 0.3(16) . . . . ?
C57A C38A C39A C40A 179.6(10) . . . . ?
C38A C39A C40A C35A -0.4(14) . . . . ?
C38A C39A C40A C47A 179.9(9) . . . . ?
O3A C35A C40A C39A -179.1(7) . . . . ?
C36A C35A C40A C39A 1.1(12) . . . . ?
O3A C35A C40A C47A 0.6(11) . . . . ?
C36A C35A C40A C47A -179.2(7) . . . . ?
Sm2A O4A C41A C42A 148.5(6) . . . . ?
Sm2A O4A C41A C46A -31.2(11) . . . . ?
O4A C41A C42A C43A -175.1(7) . . . . ?
C46A C41A C42A C43A 4.6(10) . . . . ?
O4A C41A C42A C61A 4.2(11) . . . . ?
C46A C41A C42A C61A -176.0(7) . . . . ?
C41A C42A C43A C44A -2.0(12) . . . . ?
C61A C42A C43A C44A 178.6(8) . . . . ?
C42A C43A C44A C45A -1.4(13) . . . . ?
C42A C43A C44A C65A 177.4(8) . . . . ?
C43A C44A C45A C46A 2.1(12) . . . . ?
C65A C44A C45A C46A -176.7(8) . . . . ?
C44A C45A C46A C41A 0.5(12) . . . . ?
C44A C45A C46A C48A -177.6(7) . . . . ?
O4A C41A C46A C45A 175.8(7) . . . . ?
C42A C41A C46A C45A -4.0(11) . . . . ?
O4A C41A C46A C48A -6.0(10) . . . . ?
C42A C41A C46A C48A 174.2(6) . . . . ?
C49A N2A C47A C40A -61.2(8) . . . . ?
C48A N2A C47A C40A 175.6(6) . . . . ?
Sm2A N2A C47A C40A 61.0(7) . . . . ?
C39A C40A C47A N2A 106.9(8) . . . . ?
C35A C40A C47A N2A -72.8(9) . . . . ?
C47A N2A C48A C46A 169.2(6) . . . . ?
C49A N2A C48A C46A 46.2(8) . . . . ?
Sm2A N2A C48A C46A -74.0(6) . . . . ?
C45A C46A C48A N2A -118.2(8) . . . . ?
C41A C46A C48A N2A 63.6(9) . . . . ?
C47A N2A C49A C50A -61.3(10) . . . . ?
C48A N2A C49A C50A 59.2(10) . . . . ?
Sm2A N2A C49A C50A 176.9(7) . . . . ?
N2A C49A C50A C51A 176.8(13) . . . . ?
N2A C49A C50A C51C -154.9(19) . . . . ?
C49A C50A C51A C52A -174(2) . . . . ?
C51C C50A C51A C52A 101(4) . . . . ?
C51A C50A C51C C52C -70(4) . . . . ?
C49A C50A C51C C52C -176(3) . . . . ?
C37A C36A C53A C55A -84.3(10) . . . . ?
C35A C36A C53A C55A 89.6(9) . . . . ?
C37A C36A C53A C56A 152.7(8) . . . . ?
C35A C36A C53A C56A -33.3(11) . . . . ?
C37A C36A C53A C54A 35.2(11) . . . . ?
C35A C36A C53A C54A -150.9(8) . . . . ?
C37A C38A C57A C58A -178.3(17) . . . . ?
C39A C38A C57A C58A 2(2) . . . . ?
C37A C38A C57A C60C -130.0(19) . . . . ?
C39A C38A C57A C60C 51(2) . . . . ?
C37A C38A C57A C59C 0(2) . . . . ?
C39A C38A C57A C59C -179.5(19) . . . . ?
C37A C38A C57A C58C 127(2) . . . . ?
C39A C38A C57A C58C -52(2) . . . . ?
C37A C38A C57A C59A 53.9(19) . . . . ?
C39A C38A C57A C59A -125.3(16) . . . . ?
C37A C38A C57A C60A -54(2) . . . . ?
C39A C38A C57A C60A 126.9(16) . . . . ?
C43A C42A C61A C63A 113.8(8) . . . . ?
C41A C42A C61A C63A -65.5(9) . . . . ?
C43A C42A C61A C62A -4.8(11) . . . . ?
C41A C42A C61A C62A 175.9(7) . . . . ?
C43A C42A C61A C64A -125.2(8) . . . . ?
C41A C42A C61A C64A 55.5(9) . . . . ?
C43A C44A C65A C68A 2.4(15) . . . . ?
C45A C44A C65A C68A -178.8(11) . . . . ?
C43A C44A C65A C66A -118.1(12) . . . . ?
C45A C44A C65A C66A 60.7(13) . . . . ?
C43A C44A C65A C66C -59(2) . . . . ?
C45A C44A C65A C66C 120(2) . . . . ?
C43A C44A C65A C67C 150.7(17) . . . . ?
C45A C44A C65A C67C -30.5(19) . . . . ?
C43A C44A C65A C67A 118.1(13) . . . . ?
C45A C44A C65A C67A -63.1(14) . . . . ?
C43A C44A C65A C68C 50(2) . . . . ?
C45A C44A C65A C68C -131.2(18) . . . . ?
Sm2B O1B C1B C2B -113.5(6) . . . . ?
Sm1 O1B C1B C2B 79.4(8) . . . . ?
Sm2B O1B C1B C6B 66.6(6) . . . . ?
Sm1 O1B C1B C6B -100.5(6) . . . . ?
O1B C1B C2B C3B 177.8(6) . . . . ?
C6B C1B C2B C3B -2.3(10) . . . . ?
O1B C1B C2B C19B 2.8(11) . . . . ?
C6B C1B C2B C19B -177.3(6) . . . . ?
C1B C2B C3B C4B 2.2(12) . . . . ?
C19B C2B C3B C4B 177.5(8) . . . . ?
C2B C3B C4B C5B 0.0(13) . . . . ?
C2B C3B C4B C23B 177.9(9) . . . . ?
C3B C4B C5B C6B -1.9(12) . . . . ?
C23B C4B C5B C6B -180.0(8) . . . . ?
C4B C5B C6B C1B 1.7(11) . . . . ?
C4B C5B C6B C13B -179.1(7) . . . . ?
O1B C1B C6B C5B -179.6(6) . . . . ?
C2B C1B C6B C5B 0.5(10) . . . . ?
O1B C1B C6B C13B 1.2(9) . . . . ?
C2B C1B C6B C13B -178.7(6) . . . . ?
Sm2B O2B C7B C12B -25.1(13) . . . . ?
Sm2B O2B C7B C8B 154.0(7) . . . . ?
O2B C7B C8B C9B -175.4(8) . . . . ?
C12B C7B C8B C9B 3.6(13) . . . . ?
O2B C7B C8B C27B 2.4(13) . . . . ?
C12B C7B C8B C27B -178.5(8) . . . . ?
C7B C8B C9B C10B -1.3(16) . . . . ?
C27B C8B C9B C10B -179.0(10) . . . . ?
C8B C9B C10B C11B -2.2(17) . . . . ?
C8B C9B C10B C31B 176.8(11) . . . . ?
C9B C10B C11B C12B 3.3(15) . . . . ?
C31B C10B C11B C12B -175.8(10) . . . . ?
C10B C11B C12B C7B -0.9(13) . . . . ?
C10B C11B C12B C14B -179.5(8) . . . . ?
O2B C7B C12B C11B 176.5(7) . . . . ?
C8B C7B C12B C11B -2.6(12) . . . . ?
O2B C7B C12B C14B -4.9(11) . . . . ?
C8B C7B C12B C14B 175.9(7) . . . . ?
C5B C6B C13B N1B 105.4(7) . . . . ?
C1B C6B C13B N1B -75.4(8) . . . . ?
C14B N1B C13B C6B 175.7(6) . . . . ?
C15B N1B C13B C6B -61.9(7) . . . . ?
Sm2B N1B C13B C6B 61.1(6) . . . . ?
C13B N1B C14B C12B 169.7(6) . . . . ?
C15B N1B C14B C12B 46.9(8) . . . . ?
Sm2B N1B C14B C12B -74.1(6) . . . . ?
C11B C12B C14B N1B -120.9(8) . . . . ?
C7B C12B C14B N1B 60.5(10) . . . . ?
C14B N1B C15B C16B 58.9(8) . . . . ?
C13B N1B C15B C16B -61.4(8) . . . . ?
Sm2B N1B C15B C16B 177.0(5) . . . . ?
N1B C15B C16B C17B -179.1(8) . . . . ?
C15B C16B C17B C18B 176.2(10) . . . . ?
C3B C2B C19B C21B -79.3(9) . . . . ?
C1B C2B C19B C21B 95.6(9) . . . . ?
C3B C2B C19B C22B 157.8(7) . . . . ?
C1B C2B C19B C22B -27.3(10) . . . . ?
C3B C2B C19B C20B 39.0(9) . . . . ?
C1B C2B C19B C20B -146.0(7) . . . . ?
C3B C4B C23B C25D -48(3) . . . . ?
C5B C4B C23B C25D 130(3) . . . . ?
C3B C4B C23B C26D 157.2(18) . . . . ?
C5B C4B C23B C26D -25(2) . . . . ?
C3B C4B C23B C24D 42(2) . . . . ?
C5B C4B C23B C24D -140(2) . . . . ?
C3B C4B C23B C26B -118.8(12) . . . . ?
C5B C4B C23B C26B 59.1(13) . . . . ?
C3B C4B C23B C24B 123.1(13) . . . . ?
C5B C4B C23B C24B -59.0(14) . . . . ?
C3B C4B C23B C25B 0.4(16) . . . . ?
C5B C4B C23B C25B 178.3(12) . . . . ?
C9B C8B C27B C28B 113.7(10) . . . . ?
C7B C8B C27B C28B -64.0(11) . . . . ?
C9B C8B C27B C30B -124.8(10) . . . . ?
C7B C8B C27B C30B 57.5(12) . . . . ?
C9B C8B C27B C29B -5.2(15) . . . . ?
C7B C8B C27B C29B 177.0(10) . . . . ?
C9B C10B C31B C32B -169.6(16) . . . . ?
C11B C10B C31B C32B 9(2) . . . . ?
C9B C10B C31B C33B 68(2) . . . . ?
C11B C10B C31B C33B -112.8(19) . . . . ?
C9B C10B C31B C34D -7(2) . . . . ?
C11B C10B C31B C34D 172.2(18) . . . . ?
C9B C10B C31B C33D 110.3(17) . . . . ?
C11B C10B C31B C33D -70.8(18) . . . . ?
C9B C10B C31B C32D -128.8(16) . . . . ?
C11B C10B C31B C32D 50.2(18) . . . . ?
C9B C10B C31B C34B -44.8(19) . . . . ?
C11B C10B C31B C34B 134.2(14) . . . . ?
Sm2B O3B C35B C36B -114.0(7) . . . . ?
Sm1 O3B C35B C36B 77.9(9) . . . . ?
Sm2B O3B C35B C40B 65.9(7) . . . . ?
Sm1 O3B C35B C40B -102.2(7) . . . . ?
O3B C35B C36B C37B 177.9(7) . . . . ?
C40B C35B C36B C37B -2.0(11) . . . . ?
O3B C35B C36B C53B 4.7(12) . . . . ?
C40B C35B C36B C53B -175.2(7) . . . . ?
C35B C36B C37B C38B 1.5(13) . . . . ?
C53B C36B C37B C38B 175.2(9) . . . . ?
C36B C37B C38B C39B 0.7(15) . . . . ?
C36B C37B C38B C57B 179.6(10) . . . . ?
C37B C38B C39B C40B -2.4(15) . . . . ?
C57B C38B C39B C40B 178.6(9) . . . . ?
C38B C39B C40B C35B 1.8(13) . . . . ?
C38B C39B C40B C47B 178.9(8) . . . . ?
O3B C35B C40B C39B -179.5(7) . . . . ?
C36B C35B C40B C39B 0.5(12) . . . . ?
O3B C35B C40B C47B 3.4(10) . . . . ?
C36B C35B C40B C47B -176.6(7) . . . . ?
Sm2B O4B C41B C42B 155.5(6) . . . . ?
Sm2B O4B C41B C46B -23.9(13) . . . . ?
O4B C41B C42B C43B -177.4(7) . . . . ?
C46B C41B C42B C43B 2.0(12) . . . . ?
O4B C41B C42B C61B 1.9(12) . . . . ?
C46B C41B C42B C61B -178.7(7) . . . . ?
C41B C42B C43B C44B -0.9(13) . . . . ?
C61B C42B C43B C44B 179.8(8) . . . . ?
C42B C43B C44B C45B -1.2(14) . . . . ?
C42B C43B C44B C65B 179.4(8) . . . . ?
C43B C44B C45B C46B 2.2(14) . . . . ?
C65B C44B C45B C46B -178.3(9) . . . . ?
C44B C45B C46B C41B -1.2(13) . . . . ?
C44B C45B C46B C48B -175.9(8) . . . . ?
O4B C41B C46B C45B 178.5(7) . . . . ?
C42B C41B C46B C45B -1.0(12) . . . . ?
O4B C41B C46B C48B -6.8(11) . . . . ?
C42B C41B C46B C48B 173.7(7) . . . . ?
C39B C40B C47B N2B 106.5(8) . . . . ?
C35B C40B C47B N2B -76.4(9) . . . . ?
C49B N2B C47B C40B -62.0(8) . . . . ?
C48B N2B C47B C40B 173.6(6) . . . . ?
Sm2B N2B C47B C40B 59.1(7) . . . . ?
C45B C46B C48B N2B -124.6(8) . . . . ?
C41B C46B C48B N2B 60.7(10) . . . . ?
C49B N2B C48B C46B 47.5(8) . . . . ?
C47B N2B C48B C46B 171.2(6) . . . . ?
Sm2B N2B C48B C46B -73.5(6) . . . . ?
C47B N2B C49B C50B -61.9(12) . . . . ?
C48B N2B C49B C50B 59.1(12) . . . . ?
Sm2B N2B C49B C50B 178.1(9) . . . . ?
N2B C49B C50B C51B -164(2) . . . . ?
N2B C49B C50B C51D 171(2) . . . . ?
C51D C50B C51B C52B -4(8) . . . . ?
C49B C50B C51B C52B -89(4) . . . . ?
C51B C50B C51D C52D -24(8) . . . . ?
C49B C50B C51D C52D 81(4) . . . . ?
C35B C36B C53B C56B -29.8(12) . . . . ?
C37B C36B C53B C56B 157.0(8) . . . . ?
C35B C36B C53B C55B 92.7(10) . . . . ?
C37B C36B C53B C55B -80.4(10) . . . . ?
C35B C36B C53B C54B -147.6(9) . . . . ?
C37B C36B C53B C54B 39.2(11) . . . . ?
C39B C38B C57B C60B -153.3(19) . . . . ?
C37B C38B C57B C60B 28(2) . . . . ?
C39B C38B C57B C58B 69.3(18) . . . . ?
C37B C38B C57B C58B -109.6(17) . . . . ?
C39B C38B C57B C58D 135(2) . . . . ?
C37B C38B C57B C58D -44(2) . . . . ?
C39B C38B C57B C59D 3(3) . . . . ?
C37B C38B C57B C59D -175(2) . . . . ?
C39B C38B C57B C60D -99(2) . . . . ?
C37B C38B C57B C60D 82(2) . . . . ?
C39B C38B C57B C59B -49(2) . . . . ?
C37B C38B C57B C59B 132.4(18) . . . . ?
C43B C42B C61B C62B -3.1(12) . . . . ?
C41B C42B C61B C62B 177.7(9) . . . . ?
C43B C42B C61B C64B 116.2(9) . . . . ?
C41B C42B C61B C64B -63.1(10) . . . . ?
C43B C42B C61B C63B -122.3(8) . . . . ?
C41B C42B C61B C63B 58.4(10) . . . . ?
C43B C44B C65B C66B -117.3(12) . . . . ?
C45B C44B C65B C66B 63.3(13) . . . . ?
C43B C44B C65B C67B 121.8(10) . . . . ?
C45B C44B C65B C67B -57.6(13) . . . . ?
C43B C44B C65B C68B 2.7(14) . . . . ?
C45B C44B C65B C68B -176.7(10) . . . . ?
C74 C69 C70 C71 0.2(18) . . . . ?
C75 C69 C70 C71 -171(2) . . . . ?
C69 C70 C71 C72 2(2) . . . . ?
C70 C71 C72 C73 -9(4) . . . . ?
C71 C72 C73 C74 15(4) . . . . ?
C72 C73 C74 C69 -14(4) . . . . ?
C70 C69 C74 C73 5(3) . . . . ?
C75 C69 C74 C73 177(2) . . . . ?
C79 O5 C76 C77 0(3) . . . . ?
O5 C76 C77 C78 -1(3) . . . . ?
C76 C77 C78 C79 2(3) . . . . ?
C76 O5 C79 C78 1(4) . . . . ?
C77 C78 C79 O5 -1(4) . . . . ?
C82 C80 C81 C82 -15(10) 2_656 . . . ?
C83 C80 C81 C82 -174(4) . . . . ?
C80 C81 C82 C80 13(9) . . . 2_656 ?
